data_4106024
loop_
_publ_author_name
'Hua Yang'
'Hongxiao Jin'
'Hongyu Zhen'
'Zhimin Wang'
'Ziyang Liu'
'Christine M. Beavers'
'Brandon Q. Mercado'
'Marilyn M. Olmstead'
'Alan L. Balch'

_publ_section_title
;
 Isolation and Crystallographic Identification of Four Isomers of Sm@C90
;
_journal_name_full 'Journal of the American Chemical Society'
_journal_page_first 6299
_journal_page_last 6306
_journal_paper_doi 10.1021/ja111465n
_journal_volume 133
_journal_year 2011
_chemical_formula_moiety 'Sm C90, C36 H44 N4 Ni, 2(C7 H8)'
_chemical_formula_sum 'C140 H60 N4 Ni Sm'
_chemical_formula_weight 2006.98
_chemical_name_common Sm@C2(42)-C90.Ni(OEP).2toluene
_chemical_name_systematic
; 
 ? 
;
_space_group_IT_number 12
_symmetry_cell_setting monoclinic
_symmetry_space_group_name_Hall '-C 2y'
_symmetry_space_group_name_H-M 'C 1 2/m 1'
_atom_sites_solution_hydrogens geom
_atom_sites_solution_primary direct
_atom_sites_solution_secondary difmap
_audit_creation_method SHELXL-97
_cell_angle_alpha 90.00
_cell_angle_beta 94.921(3)
_cell_angle_gamma 90.00
_cell_formula_units_Z 4
_cell_length_a 25.274(7)
_cell_length_b 15.378(4)
_cell_length_c 20.749(6)
_cell_measurement_temperature 120(2)
_cell_volume 8035(4)
_computing_cell_refinement 'Rigaku CrystalClear'
_computing_data_collection 'Rigaku CrystalClear (Rigaku, 2009)'
_computing_data_reduction 'SAINT (Bruker, 2009)'
_computing_publication_material 'SHELXL97 (Sheldrick, 2008)'
_computing_structure_refinement 'SHELXL97 (Sheldrick, 2008)'
_computing_structure_solution 'SHELXS97 (Sheldrick, 2008)'
_diffrn_ambient_temperature 120(2)
_diffrn_detector_area_resol_mean 28.5714
_diffrn_measured_fraction_theta_full 0.972
_diffrn_measured_fraction_theta_max 0.972
_diffrn_measurement_device_type 'Rigaku Saturn724+'
_diffrn_measurement_method '\w scans'
_diffrn_radiation_monochromator 'Si double crystal'
_diffrn_radiation_source 'Diamond Light Source Ltd, Beamline I19'
_diffrn_radiation_type synchrotron
_diffrn_radiation_wavelength 0.68890
_diffrn_reflns_av_R_equivalents 0.0373
_diffrn_reflns_av_sigmaI/netI 0.0201
_diffrn_reflns_limit_h_max 36
_diffrn_reflns_limit_h_min -36
_diffrn_reflns_limit_k_max 21
_diffrn_reflns_limit_k_min -21
_diffrn_reflns_limit_l_max 28
_diffrn_reflns_limit_l_min -24
_diffrn_reflns_number 112853
_diffrn_reflns_theta_full 29.48
_diffrn_reflns_theta_max 29.48
_diffrn_reflns_theta_min 1.76
_exptl_absorpt_coefficient_mu 1.030
_exptl_absorpt_correction_T_max 0.922
_exptl_absorpt_correction_T_min 0.654
_exptl_absorpt_correction_type multi-scan
_exptl_absorpt_process_details 'SADABS (Sheldrick, 1996)'
_exptl_crystal_colour black
_exptl_crystal_density_diffrn 1.659
_exptl_crystal_description parallelepiped
_exptl_crystal_F_000 4072
_exptl_crystal_size_max 0.45
_exptl_crystal_size_mid 0.11
_exptl_crystal_size_min 0.08
_refine_diff_density_max 1.485
_refine_diff_density_min -1.413
_refine_diff_density_rms 0.080
_refine_ls_extinction_method none
_refine_ls_goodness_of_fit_ref 1.061
_refine_ls_hydrogen_treatment constr
_refine_ls_matrix_type full
_refine_ls_number_parameters 1152
_refine_ls_number_reflns 12317
_refine_ls_number_restraints 1008
_refine_ls_restrained_S_all 1.147
_refine_ls_R_factor_all 0.0713
_refine_ls_R_factor_gt 0.0671
_refine_ls_shift/su_max 0.001
_refine_ls_shift/su_mean 0.000
_refine_ls_structure_factor_coef Fsqd
_refine_ls_weighting_details 'calc w=1/[\s^2^(Fo^2^)+(0.1036P)^2^+15.8290P] where P=(Fo^2^+2Fc^2^)/3'
_refine_ls_weighting_scheme calc
_refine_ls_wR_factor_gt 0.1822
_refine_ls_wR_factor_ref 0.1868
_reflns_number_gt 11258
_reflns_number_total 12317
_reflns_threshold_expression I>2\s(I)
_cod_data_source_file ja111465n_si_002.cif
_cod_data_source_block mn1925
_cod_original_sg_symbol_H-M 'C 2/m'
_cod_database_code 4106024

loop_
_symmetry_equiv_pos_as_xyz
'x, y, z'
'-x, y, -z'
'x+1/2, y+1/2, z'
'-x+1/2, y+1/2, -z'
'-x, -y, -z'
'x, -y, z'
'-x+1/2, -y+1/2, -z'
'x+1/2, -y+1/2, z'

loop_
_atom_site_label
_atom_site_type_symbol
_atom_site_fract_x
_atom_site_fract_y
_atom_site_fract_z
_atom_site_U_iso_or_equiv
_atom_site_adp_type
_atom_site_occupancy
_atom_site_symmetry_multiplicity
_atom_site_calc_flag
_atom_site_refinement_flags
_atom_site_disorder_assembly
_atom_site_disorder_group
Sm1 Sm 0.27724(6) 0.41574(9) 0.73839(6) 0.0480(6) Uani 0.1117(8) 1 d P . .
Sm2 Sm 0.36492(10) 0.44122(19) 0.88319(9) 0.0519(9) Uani 0.1175(15) 1 d P . .
Sm3 Sm 0.30846(11) 0.37462(13) 0.76775(13) 0.0449(10) Uani 0.0652(9) 1 d P . .
Sm4 Sm 0.38006(16) 0.4768(4) 0.8668(3) 0.0498(16) Uani 0.0447(13) 1 d P . .
Sm5 Sm 0.3670(3) 0.4060(5) 0.8429(4) 0.054(3) Uiso 0.0232(10) 1 d P . .
Sm6 Sm 0.25391(11) 0.4842(2) 0.72698(15) 0.0377(11) Uiso 0.0412(7) 1 d P . .
Sm7 Sm 0.33995(13) 0.3834(2) 0.85765(16) 0.0522(11) Uiso 0.0559(9) 1 d P . .
Sm8 Sm 0.2446(3) 0.4513(5) 0.7478(4) 0.039(3) Uiso 0.0198(9) 1 d P . .
Sm9 Sm 0.3407(6) 0.3764(9) 0.7968(7) 0.078(5) Uiso 0.0207(11) 1 d P . .
C1 C 0.3845(4) 0.3355(6) 0.9784(4) 0.081(2) Uani 0.50 1 d PDU . -1
C2 C 0.3907(5) 0.4234(8) 1.0056(5) 0.087(3) Uani 0.50 1 d PDU . -1
C3 C 0.4269(4) 0.4781(7) 0.9870(4) 0.081(3) Uani 0.50 1 d PDU . -1
C4 C 0.4591(3) 0.4529(6) 0.9420(4) 0.081(2) Uani 0.50 1 d PDU . -1
C5 C 0.4535(4) 0.3666(6) 0.9133(5) 0.072(3) Uani 0.50 1 d PDU . -1
C6 C 0.4155(4) 0.3086(7) 0.9310(4) 0.063(2) Uani 0.50 1 d PDU . -1
C7 C 0.3944(6) 0.2486(11) 0.8826(5) 0.057(3) Uani 0.50 1 d PDU . -1
C8 C 0.3407(5) 0.2179(7) 0.8781(4) 0.062(2) Uani 0.50 1 d PDU . -1
C9 C 0.3092(5) 0.2501(7) 0.9233(4) 0.066(2) Uani 0.50 1 d PDU . -1
C10 C 0.3294(5) 0.3116(7) 0.9768(6) 0.093(2) Uani 0.50 1 d PDU . -1
C11 C 0.3060(5) 0.3827(7) 0.9987(4) 0.102(3) Uani 0.50 1 d PDU . -1
C12 C 0.3426(6) 0.4526(9) 1.0222(7) 0.102(4) Uani 0.50 1 d PDU . -1
C13 C 0.3278(6) 0.5370(9) 1.0148(6) 0.106(4) Uani 0.50 1 d PDU . -1
C14 C 0.3601(5) 0.6019(8) 1.0057(5) 0.107(3) Uani 0.50 1 d PDU . -1
C15 C 0.4111(4) 0.5696(7) 0.9898(5) 0.088(3) Uani 0.50 1 d PDU . -1
C16 C 0.4292(3) 0.6333(7) 0.9464(4) 0.076(2) Uani 0.50 1 d PDU . -1
C17 C 0.4603(4) 0.6063(7) 0.8965(5) 0.071(3) Uani 0.50 1 d PDU . -1
C18 C 0.4748(2) 0.5133(7) 0.8956(4) 0.078(3) Uani 0.50 1 d PDU . -1
C19 C 0.4756(2) 0.4700(5) 0.8368(4) 0.079(2) Uani 0.50 1 d PDU . -1
C20 C 0.4622(6) 0.3767(7) 0.8478(6) 0.081(3) Uani 0.50 1 d PDU . -1
C21 C 0.4393(3) 0.3250(6) 0.8011(5) 0.072(2) Uani 0.50 1 d PDU . -1
C22 C 0.4101(4) 0.2567(6) 0.8178(5) 0.062(2) Uani 0.50 1 d PDU . -1
C23 C 0.3629(3) 0.2231(4) 0.7741(4) 0.0665(19) Uani 0.50 1 d PDU . -1
C24 C 0.3208(4) 0.2034(6) 0.8124(5) 0.055(2) Uani 0.50 1 d PDU . -1
C25 C 0.2667(6) 0.2207(13) 0.7895(7) 0.059(3) Uani 0.50 1 d PDU . -1
C26 C 0.2362(5) 0.2449(7) 0.8388(5) 0.0468(18) Uani 0.50 1 d PDU . -1
C27 C 0.2580(4) 0.2628(7) 0.9063(4) 0.059(2) Uani 0.50 1 d PDU . -1
C28 C 0.2361(5) 0.3367(7) 0.9358(4) 0.056(2) Uani 0.50 1 d PDU . -1
C29 C 0.2576(5) 0.3988(7) 0.9742(5) 0.087(3) Uani 0.50 1 d PDU . -1
C30 C 0.2418(4) 0.4926(9) 0.9704(4) 0.094(3) Uani 0.50 1 d PDU . -1
C31 C 0.2737(5) 0.5588(7) 0.9939(5) 0.096(3) Uani 0.50 1 d PDU . -1
C32 C 0.2670(5) 0.6438(6) 0.9700(5) 0.094(3) Uani 0.50 1 d PDU . -1
C33 C 0.3051(5) 0.7123(7) 0.9547(5) 0.093(2) Uani 0.50 1 d PDU . -1
C34 C 0.3477(4) 0.6888(7) 0.9698(5) 0.106(3) Uani 0.50 1 d PDU . -1
C35 C 0.3935(4) 0.7049(7) 0.9338(5) 0.078(3) Uani 0.50 1 d PDU . -1
C36 C 0.3894(6) 0.7459(12) 0.8720(7) 0.071(4) Uani 0.50 1 d PDU . -1
C37 C 0.4210(4) 0.7175(5) 0.8245(5) 0.057(2) Uani 0.50 1 d PDU . -1
C38 C 0.4570(4) 0.6456(6) 0.8375(5) 0.054(2) Uani 0.50 1 d PDU . -1
C39 C 0.45866(18) 0.5906(4) 0.7816(3) 0.0487(13) Uani 0.50 1 d PDU . -1
C40 C 0.4628(2) 0.5049(12) 0.7812(4) 0.079(2) Uani 0.50 1 d PDU . -1
C41 C 0.4329(2) 0.4496(6) 0.7257(3) 0.0647(18) Uani 0.50 1 d PDU . -1
C42 C 0.4278(4) 0.3695(9) 0.7353(6) 0.083(3) Uani 0.50 1 d PDU . -1
C43 C 0.3908(3) 0.3267(4) 0.6970(3) 0.0506(13) Uani 0.50 1 d PDU . -1
C44 C 0.3556(4) 0.2533(6) 0.7157(5) 0.063(2) Uani 0.50 1 d PDU . -1
C45 C 0.3026(3) 0.2601(5) 0.6881(4) 0.066(2) Uani 0.50 1 d PDU . -1
C46 C 0.2551(4) 0.2491(6) 0.7231(5) 0.056(2) Uani 0.50 1 d PDU . -1
C47 C 0.2077(4) 0.3011(5) 0.7089(5) 0.056(2) Uani 0.50 1 d PDU . -1
C48 C 0.1745(4) 0.3281(5) 0.7633(5) 0.0584(19) Uani 0.50 1 d PDU . -1
C49 C 0.1922(3) 0.3018(4) 0.8294(4) 0.0522(16) Uani 0.50 1 d PDU . -1
C50 C 0.1912(4) 0.3598(5) 0.8849(5) 0.071(2) Uani 0.50 1 d PDU . -1
C51 C 0.1749(3) 0.4455(5) 0.8791(5) 0.073(2) Uani 0.50 1 d PDU . -1
C52 C 0.2008(3) 0.5119(8) 0.9229(5) 0.080(3) Uani 0.50 1 d PDU . -1
C53 C 0.1944(4) 0.6025(6) 0.8993(6) 0.087(3) Uani 0.50 1 d PDU . -1
C54 C 0.2256(6) 0.6667(10) 0.9190(8) 0.100(4) Uani 0.50 1 d PDU . -1
C55 C 0.2449(5) 0.7390(8) 0.8815(7) 0.092(4) Uani 0.50 1 d PDU . -1
C56 C 0.2979(5) 0.7627(6) 0.8969(6) 0.085(3) Uani 0.50 1 d PDU . -1
C57 C 0.3380(4) 0.7791(7) 0.8527(6) 0.063(3) Uani 0.50 1 d PDU . -1
C58 C 0.3174(4) 0.7840(7) 0.7883(6) 0.064(3) Uani 0.50 1 d PDU . -1
C59 C 0.3491(4) 0.7574(7) 0.7412(5) 0.065(2) Uani 0.50 1 d PDU . -1
C60 C 0.4002(2) 0.7229(3) 0.7583(3) 0.0499(14) Uani 0.50 1 d PDU . -1
C61 C 0.4225(5) 0.6440(5) 0.7305(6) 0.073(3) Uani 0.50 1 d PDU . -1
C62 C 0.3974(4) 0.5986(5) 0.6812(4) 0.083(2) Uani 0.50 1 d PDU . -1
C63 C 0.4045(2) 0.5000 0.6807(2) 0.0572(14) Uani 1 2 d SDU . -1
C64 C 0.3596(3) 0.4585(6) 0.6377(3) 0.076(2) Uani 0.50 1 d PDU . -1
C65 C 0.3547(4) 0.3714(8) 0.6487(7) 0.072(3) Uani 0.50 1 d PDU . -1
C66 C 0.3045(3) 0.3241(5) 0.6411(4) 0.070(2) Uani 0.50 1 d PDU . -1
C67 C 0.2612(5) 0.3711(8) 0.6240(8) 0.075(3) Uani 0.50 1 d PDU . -1
C68 C 0.2110(3) 0.3547(4) 0.6527(4) 0.0618(17) Uani 0.50 1 d PDU . -1
C69 C 0.1820(3) 0.4372(5) 0.6479(4) 0.066(2) Uani 0.50 1 d PDU . -1
C70 C 0.1497(6) 0.4592(8) 0.6981(5) 0.065(3) Uani 0.50 1 d PDU . -1
C71 C 0.1487(2) 0.4081(4) 0.7568(4) 0.0551(16) Uani 0.50 1 d PDU . -1
C72 C 0.1484(4) 0.4642(6) 0.8166(5) 0.069(2) Uani 0.50 1 d PDU . -1
C73 C 0.1459(5) 0.5584(8) 0.7902(6) 0.092(3) Uani 0.50 1 d PDU . -1
C74 C 0.1689(3) 0.6221(5) 0.8360(6) 0.093(3) Uani 0.50 1 d PDU . -1
C75 C 0.1840(4) 0.6890(6) 0.7927(7) 0.081(3) Uani 0.50 1 d PDU . -1
C76 C 0.2267(6) 0.7474(10) 0.8222(6) 0.075(3) Uani 0.50 1 d PDU . -1
C77 C 0.2606(5) 0.7739(13) 0.7730(7) 0.063(3) Uani 0.50 1 d PDU . -1
C78 C 0.2364(4) 0.7381(7) 0.7138(6) 0.068(3) Uani 0.50 1 d PDU . -1
C79 C 0.2718(3) 0.7135(4) 0.6669(4) 0.0633(17) Uani 0.50 1 d PDU . -1
C80 C 0.3277(4) 0.7188(4) 0.6805(4) 0.0566(16) Uani 0.50 1 d PDU . -1
C81 C 0.3531(4) 0.6460(6) 0.6507(7) 0.059(3) Uani 0.50 1 d PDU . -1
C82 C 0.3079(4) 0.5912(4) 0.6161(3) 0.077(2) Uani 0.50 1 d PDU . -1
C83 C 0.3135(3) 0.5021(11) 0.6086(3) 0.083(2) Uani 1 2 d SDU . -1
C84 C 0.2631(3) 0.4628(6) 0.6014(3) 0.074(2) Uani 0.50 1 d PDU . -1
C85 C 0.2123(2) 0.5013(10) 0.6149(2) 0.0711(15) Uani 1 2 d SDU . -1
C86 C 0.2111(4) 0.5925(7) 0.6308(4) 0.079(2) Uani 0.50 1 d PDU . -1
C87 C 0.2581(5) 0.6403(7) 0.6236(8) 0.063(3) Uani 0.50 1 d PDU . -1
C88 C 0.1505(6) 0.5543(9) 0.7174(6) 0.081(3) Uani 0.50 1 d PDU . -1
C89 C 0.1770(3) 0.6172(6) 0.6785(5) 0.076(2) Uani 0.50 1 d PDU . -1
C90 C 0.1875(4) 0.6876(8) 0.7221(6) 0.077(3) Uani 0.50 1 d PDU . -1
Ni1 Ni 0.481045(11) 0.5000 0.580105(15) 0.01659(10) Uani 1 2 d S . .
N1 N 0.53748(8) 0.5000 0.65067(11) 0.0193(4) Uani 1 2 d S . .
N2 N 0.48005(5) 0.37254(10) 0.58130(7) 0.0194(3) Uani 1 1 d . . .
N3 N 0.42327(8) 0.5000 0.51118(11) 0.0191(4) Uani 1 2 d S . .
C95 C 0.60029(7) 0.45578(12) 0.73311(9) 0.0231(3) Uani 1 1 d . . .
C96 C 0.56149(7) 0.42942(12) 0.68171(9) 0.0209(3) Uani 1 1 d . . .
C97 C 0.55015(7) 0.34387(12) 0.66713(9) 0.0226(3) Uani 1 1 d . . .
H97 H 0.5702 0.3003 0.6907 0.027 Uiso 1 1 calc R . .
C98 C 0.51144(7) 0.31761(11) 0.62041(9) 0.0210(3) Uani 1 1 d . . .
C99 C 0.49851(7) 0.22748(12) 0.60720(10) 0.0240(3) Uani 1 1 d . . .
C100 C 0.45852(7) 0.22757(12) 0.55878(10) 0.0239(3) Uani 1 1 d . . .
C101 C 0.44773(7) 0.31774(11) 0.54328(9) 0.0207(3) Uani 1 1 d . . .
C102 C 0.40924(7) 0.34406(12) 0.49645(9) 0.0216(3) Uani 1 1 d . . .
H102 H 0.3897 0.3005 0.4723 0.026 Uiso 1 1 calc R . .
C103 C 0.39742(6) 0.42932(12) 0.48249(9) 0.0204(3) Uani 1 1 d . . .
C104 C 0.35470(7) 0.45607(12) 0.43572(9) 0.0222(3) Uani 1 1 d . . .
C105 C 0.63144(8) 0.39550(13) 0.77841(10) 0.0276(4) Uani 1 1 d . . .
H10A H 0.6624 0.4271 0.7993 0.033 Uiso 1 1 calc R . .
H10B H 0.6450 0.3468 0.7533 0.033 Uiso 1 1 calc R . .
C106 C 0.59872(9) 0.35861(16) 0.83085(11) 0.0355(5) Uani 1 1 d . . .
H10C H 0.6218 0.3240 0.8614 0.053 Uiso 1 1 calc R . .
H10D H 0.5703 0.3217 0.8108 0.053 Uiso 1 1 calc R . .
H10E H 0.5832 0.4065 0.8540 0.053 Uiso 1 1 calc R . .
C107 C 0.52461(8) 0.15159(13) 0.64243(11) 0.0300(4) Uani 1 1 d . . .
H10F H 0.5634 0.1619 0.6483 0.036 Uiso 1 1 calc R . .
H10G H 0.5186 0.0987 0.6156 0.036 Uiso 1 1 calc R . .
C108 C 0.50410(12) 0.13565(18) 0.70833(14) 0.0459(6) Uani 1 1 d . . .
H10H H 0.5235 0.0870 0.7297 0.069 Uiso 1 1 calc R . .
H10I H 0.4662 0.1216 0.7027 0.069 Uiso 1 1 calc R . .
H10J H 0.5094 0.1881 0.7350 0.069 Uiso 1 1 calc R . .
C109 C 0.42932(8) 0.15197(13) 0.52685(11) 0.0302(4) Uani 1 1 d . . .
H10K H 0.4504 0.0984 0.5358 0.036 Uiso 1 1 calc R . .
H10L H 0.4260 0.1612 0.4795 0.036 Uiso 1 1 calc R . .
C110 C 0.37403(10) 0.13886(17) 0.54967(14) 0.0422(5) Uani 1 1 d . . .
H11A H 0.3572 0.0882 0.5278 0.063 Uiso 1 1 calc R . .
H11B H 0.3524 0.1907 0.5394 0.063 Uiso 1 1 calc R . .
H11C H 0.3770 0.1292 0.5965 0.063 Uiso 1 1 calc R . .
C111 C 0.31630(7) 0.39514(14) 0.40009(10) 0.0271(4) Uani 1 1 d . . .
H11D H 0.3357 0.3434 0.3862 0.033 Uiso 1 1 calc R . .
H11E H 0.2998 0.4244 0.3608 0.033 Uiso 1 1 calc R . .
C112 C 0.27264(9) 0.36616(17) 0.44239(12) 0.0373(5) Uani 1 1 d . . .
H11F H 0.2473 0.3287 0.4171 0.056 Uiso 1 1 calc R . .
H11G H 0.2541 0.4174 0.4573 0.056 Uiso 1 1 calc R . .
H11H H 0.2886 0.3338 0.4798 0.056 Uiso 1 1 calc R . .
C113 C 0.0448(2) 0.5525(4) 0.9256(3) 0.0504(14) Uani 0.50 1 d P A -1
C114 C 0.0196(2) 0.497(3) 0.8803(3) 0.065(2) Uani 0.50 1 d P A -1
H114 H 0.0003 0.5212 0.8432 0.078 Uiso 0.50 1 calc PR A -1
C115 C 0.0220(4) 0.4065(7) 0.8878(4) 0.075(2) Uani 0.50 1 d P A -1
H115 H 0.0043 0.3700 0.8560 0.090 Uiso 0.50 1 calc PR A -1
C116 C 0.0494(5) 0.3708(7) 0.9404(5) 0.065(2) Uani 0.50 1 d P A -1
H116 H 0.0511 0.3095 0.9456 0.078 Uiso 0.50 1 calc PR A -1
C117 C 0.0749(3) 0.4253(6) 0.9864(4) 0.0585(16) Uani 0.50 1 d P A -1
H117 H 0.0942 0.4012 1.0235 0.070 Uiso 0.50 1 calc PR A -1
C118 C 0.0724(2) 0.5153(4) 0.9786(3) 0.045(2) Uani 0.50 1 d P A -1
H118 H 0.0901 0.5517 1.0106 0.054 Uiso 0.50 1 calc PR A -1
C119 C 0.0425(5) 0.6517(7) 0.9182(6) 0.067(3) Uani 0.50 1 d P A -1
H11I H 0.0201 0.6761 0.9500 0.101 Uiso 0.50 1 calc PR A -1
H11J H 0.0276 0.6666 0.8745 0.101 Uiso 0.50 1 calc PR A -1
H11K H 0.0785 0.6757 0.9255 0.101 Uiso 0.50 1 calc PR A -1
C120 C 0.31111(13) 0.0053(7) 0.81115(16) 0.0300(13) Uiso 0.25 1 d PG B -2
C121 C 0.28561(12) 0.0047(14) 0.74871(18) 0.0346(17) Uiso 0.25 1 d PG B -2
H121 H 0.2483 0.0078 0.7425 0.041 Uiso 0.25 1 d PG B -2
C122 C 0.31466(15) -0.0006(16) 0.69534(14) 0.0367(14) Uiso 0.25 1 d PG B -2
H122 H 0.2973 -0.0011 0.6527 0.044 Uiso 0.25 1 d PG B -2
C123 C 0.36925(15) -0.0053(12) 0.70443(17) 0.0364(17) Uiso 0.25 1 d PG B -2
H123 H 0.3891 -0.0089 0.6680 0.044 Uiso 0.25 1 d PG B -2
C124 C 0.39475(11) -0.0047(15) 0.76688(19) 0.0372(17) Uiso 0.25 1 d PG B -2
H124 H 0.4320 -0.0078 0.7731 0.045 Uiso 0.25 1 d PG B -2
C125 C 0.36564(12) 0.0006(13) 0.82023(15) 0.0332(12) Uiso 0.25 1 d PG B -2
H125 H 0.3830 0.0011 0.8629 0.040 Uiso 0.25 1 d PG B -2
C126 C 0.28027(19) -0.0085(10) 0.8729(2) 0.0362(19) Uiso 0.25 1 d PG B -2
H12A H 0.3050 -0.0058 0.9121 0.054 Uiso 0.25 1 d PG B -2
H12B H 0.2629 -0.0657 0.8704 0.054 Uiso 0.25 1 d PG B -2
H12C H 0.2537 0.0376 0.8746 0.054 Uiso 0.25 1 d PG B -2
C127 C 0.32338(11) -0.0010(7) 0.75141(13) 0.0294(11) Uiso 0.25 1 d PG C -3
C128 C 0.37140(10) -0.0037(10) 0.78913(16) 0.0287(13) Uiso 0.25 1 d PG C -3
H128 H 0.4033 -0.0040 0.7689 0.034 Uiso 0.25 1 d PG C -3
C129 C 0.37280(12) -0.0061(11) 0.85646(15) 0.0324(16) Uiso 0.25 1 d PG C -3
H129 H 0.4056 -0.0080 0.8822 0.039 Uiso 0.25 1 d PG C -3
C130 C 0.32615(15) -0.0057(11) 0.88605(13) 0.0334(16) Uiso 0.25 1 d PG C -3
H130 H 0.3271 -0.0073 0.9321 0.040 Uiso 0.25 1 d PG C -3
C131 C 0.27811(12) -0.0030(18) 0.84833(17) 0.0290(14) Uiso 0.25 1 d PG C -3
H131 H 0.2463 -0.0027 0.8686 0.035 Uiso 0.25 1 d PG C -3
C132 C 0.27676(10) -0.0006(15) 0.78102(16) 0.0303(11) Uiso 0.25 1 d PG C -3
H132 H 0.2439 0.0013 0.7552 0.036 Uiso 0.25 1 d PG C -3
C133 C 0.32195(19) 0.0088(9) 0.67635(13) 0.0302(17) Uiso 0.25 1 d PG C -3
H13A H 0.2853 0.0096 0.6573 0.045 Uiso 0.25 1 d PG C -3
H13B H 0.3404 -0.0406 0.6586 0.045 Uiso 0.25 1 d PG C -3
H13C H 0.3392 0.0635 0.6659 0.045 Uiso 0.25 1 d PG C -3

loop_
_atom_site_aniso_label
_atom_site_aniso_U_11
_atom_site_aniso_U_22
_atom_site_aniso_U_33
_atom_site_aniso_U_23
_atom_site_aniso_U_13
_atom_site_aniso_U_12
Sm1 0.0667(10) 0.0460(8) 0.0324(7) -0.0187(5) 0.0117(6) -0.0304(7)
Sm2 0.0519(10) 0.0714(15) 0.0302(8) 0.0074(7) -0.0094(7) 0.0304(10)
Sm3 0.0606(17) 0.0240(9) 0.0533(16) -0.0151(8) 0.0235(12) -0.0080(9)
Sm4 0.0275(14) 0.073(4) 0.0461(19) 0.031(2) -0.0131(11) 0.0028(15)
C1 0.106(6) 0.080(5) 0.053(4) 0.013(4) -0.013(4) 0.028(5)
C2 0.128(8) 0.104(6) 0.024(4) 0.011(4) -0.024(5) 0.012(6)
C3 0.074(4) 0.106(8) 0.056(4) -0.015(4) -0.035(3) 0.014(4)
C4 0.047(3) 0.107(5) 0.081(5) -0.018(4) -0.037(3) 0.013(4)
C5 0.052(5) 0.083(5) 0.074(6) -0.002(5) -0.029(4) 0.030(4)
C6 0.069(5) 0.064(5) 0.052(4) 0.014(4) -0.010(4) 0.033(4)
C7 0.062(5) 0.045(4) 0.062(5) 0.021(4) -0.005(4) 0.027(3)
C8 0.087(5) 0.033(3) 0.067(5) 0.023(4) 0.014(4) 0.017(3)
C9 0.118(6) 0.040(4) 0.043(4) 0.017(3) 0.024(4) 0.001(4)
C10 0.142(6) 0.068(4) 0.075(4) -0.014(3) 0.037(4) -0.026(4)
C11 0.160(8) 0.098(6) 0.051(4) 0.026(4) 0.021(5) -0.042(6)
C12 0.164(8) 0.104(7) 0.031(4) 0.013(5) -0.031(5) -0.024(7)
C13 0.182(8) 0.106(6) 0.035(5) -0.020(4) 0.032(6) -0.039(7)
C14 0.150(8) 0.127(7) 0.047(5) -0.037(5) 0.027(6) -0.051(7)
C15 0.082(6) 0.124(7) 0.054(5) -0.056(5) -0.022(4) -0.007(5)
C16 0.060(4) 0.090(5) 0.074(5) -0.050(4) -0.011(4) -0.005(4)
C17 0.039(3) 0.094(6) 0.079(5) -0.050(5) -0.006(3) -0.013(4)
C18 0.036(2) 0.098(7) 0.094(4) -0.033(5) -0.022(3) -0.006(4)
C19 0.024(2) 0.095(5) 0.116(5) -0.050(4) -0.003(3) 0.009(2)
C20 0.043(5) 0.087(7) 0.111(7) -0.013(6) -0.005(4) 0.030(5)
C21 0.052(4) 0.081(5) 0.084(5) -0.013(4) 0.011(4) 0.040(4)
C22 0.065(5) 0.045(5) 0.075(5) -0.004(4) -0.003(4) 0.034(4)
C23 0.083(5) 0.034(3) 0.085(5) -0.011(3) 0.017(4) 0.019(3)
C24 0.064(4) 0.021(3) 0.081(6) 0.001(4) 0.012(4) 0.006(3)
C25 0.063(5) 0.020(3) 0.092(6) -0.003(4) -0.004(4) -0.008(3)
C26 0.055(4) 0.024(3) 0.061(4) 0.005(3) 0.002(3) -0.013(3)
C27 0.083(5) 0.036(3) 0.064(4) 0.021(3) 0.032(4) -0.003(4)
C28 0.094(6) 0.034(3) 0.044(4) 0.011(3) 0.037(4) -0.006(4)
C29 0.144(7) 0.066(5) 0.059(5) -0.011(4) 0.055(5) -0.028(5)
C30 0.127(5) 0.082(6) 0.084(4) -0.018(6) 0.076(4) -0.036(7)
C31 0.155(7) 0.086(6) 0.056(5) -0.026(4) 0.060(5) -0.044(6)
C32 0.153(7) 0.057(5) 0.086(6) -0.022(4) 0.091(5) -0.022(5)
C33 0.142(6) 0.068(4) 0.075(4) -0.014(3) 0.037(4) -0.026(4)
C34 0.138(8) 0.104(6) 0.073(5) -0.085(5) -0.005(5) -0.016(6)
C35 0.070(5) 0.081(5) 0.081(5) -0.055(5) 0.000(5) -0.002(5)
C36 0.063(5) 0.051(5) 0.099(7) -0.040(5) 0.001(5) -0.007(5)
C37 0.038(3) 0.031(4) 0.105(6) -0.024(4) 0.016(3) -0.008(3)
C38 0.027(3) 0.047(4) 0.089(5) -0.035(4) 0.011(4) -0.010(3)
C39 0.0219(18) 0.055(3) 0.072(4) -0.019(3) 0.020(2) -0.0136(19)
C40 0.038(2) 0.087(5) 0.115(5) -0.033(7) 0.033(3) -0.014(6)
C41 0.034(2) 0.111(5) 0.054(3) -0.007(4) 0.030(2) 0.005(3)
C42 0.043(4) 0.129(7) 0.078(5) -0.038(5) 0.016(4) 0.024(5)
C43 0.055(3) 0.047(3) 0.055(3) -0.006(2) 0.033(3) 0.011(2)
C44 0.072(4) 0.044(4) 0.075(5) -0.027(4) 0.017(4) 0.006(3)
C45 0.052(3) 0.051(4) 0.093(5) -0.050(4) -0.001(4) -0.001(3)
C46 0.060(4) 0.026(3) 0.081(5) -0.025(3) -0.008(4) -0.004(3)
C47 0.053(4) 0.028(3) 0.084(5) -0.017(3) -0.020(4) -0.008(3)
C48 0.050(4) 0.034(3) 0.089(5) -0.003(4) -0.006(4) -0.016(3)
C49 0.056(4) 0.022(2) 0.081(4) -0.004(3) 0.024(3) -0.014(2)
C50 0.085(5) 0.040(4) 0.097(5) -0.010(4) 0.058(4) -0.017(4)
C51 0.064(4) 0.045(3) 0.118(6) -0.006(4) 0.062(4) -0.005(3)
C52 0.092(4) 0.052(7) 0.111(5) -0.022(5) 0.086(4) -0.016(4)
C53 0.076(5) 0.042(4) 0.155(7) -0.007(5) 0.081(5) -0.002(4)
C54 0.117(8) 0.059(6) 0.138(9) -0.011(7) 0.086(7) 0.013(6)
C55 0.093(7) 0.047(5) 0.145(9) -0.034(7) 0.053(7) -0.004(5)
C56 0.105(6) 0.032(3) 0.124(8) -0.032(5) 0.052(6) -0.007(4)
C57 0.058(4) 0.032(3) 0.101(7) -0.034(5) 0.018(5) -0.005(3)
C58 0.059(4) 0.026(3) 0.109(7) -0.009(4) 0.012(5) -0.003(3)
C59 0.072(5) 0.048(4) 0.077(6) 0.007(4) 0.008(4) -0.031(3)
C60 0.045(2) 0.027(2) 0.082(4) -0.010(2) 0.033(3) -0.0176(19)
C61 0.087(6) 0.034(3) 0.109(6) -0.035(4) 0.071(5) -0.032(3)
C62 0.097(5) 0.066(4) 0.096(5) 0.012(4) 0.065(4) -0.014(4)
C63 0.068(3) 0.047(2) 0.065(3) 0.015(7) 0.053(2) 0.016(7)
C64 0.079(4) 0.122(5) 0.032(3) 0.021(3) 0.036(3) 0.056(4)
C65 0.058(5) 0.105(7) 0.056(5) -0.048(5) 0.026(4) -0.030(5)
C66 0.066(4) 0.075(4) 0.071(4) -0.047(4) 0.008(3) -0.009(4)
C67 0.081(6) 0.089(7) 0.052(5) -0.039(5) -0.016(5) 0.022(6)
C68 0.058(4) 0.050(3) 0.072(4) -0.025(3) -0.023(3) -0.006(3)
C69 0.051(3) 0.072(4) 0.068(4) -0.022(4) -0.033(3) 0.005(3)
C70 0.031(3) 0.071(5) 0.085(5) -0.022(4) -0.035(4) 0.008(3)
C71 0.026(2) 0.034(3) 0.103(5) 0.002(3) -0.003(3) -0.010(2)
C72 0.025(3) 0.061(4) 0.125(6) 0.007(4) 0.029(4) 0.001(3)
C73 0.031(3) 0.079(7) 0.169(9) -0.006(7) 0.018(7) 0.001(5)
C74 0.043(3) 0.046(3) 0.195(8) -0.010(5) 0.042(4) 0.008(3)
C75 0.052(5) 0.046(5) 0.145(9) 0.006(6) 0.018(6) 0.029(4)
C76 0.067(6) 0.041(4) 0.119(8) -0.016(6) 0.011(6) 0.023(4)
C77 0.052(5) 0.024(4) 0.116(8) 0.002(6) 0.015(6) 0.009(3)
C78 0.069(6) 0.039(5) 0.095(6) 0.009(4) -0.003(5) 0.024(4)
C79 0.073(4) 0.044(3) 0.073(4) 0.027(3) 0.009(3) 0.017(3)
C80 0.071(4) 0.037(3) 0.064(4) 0.017(3) 0.016(4) -0.008(3)
C81 0.073(5) 0.041(3) 0.068(5) 0.037(3) 0.037(4) 0.005(3)
C82 0.157(7) 0.051(3) 0.027(3) 0.017(2) 0.034(4) 0.018(4)
C83 0.120(5) 0.095(4) 0.037(3) 0.020(6) 0.026(3) 0.052(6)
C84 0.091(4) 0.112(5) 0.018(2) -0.006(3) -0.007(3) -0.022(4)
C85 0.086(3) 0.074(3) 0.045(2) -0.003(9) -0.041(2) 0.009(9)
C86 0.100(6) 0.072(5) 0.057(4) 0.008(4) -0.041(4) 0.029(4)
C87 0.085(6) 0.053(4) 0.049(5) 0.030(4) -0.008(4) 0.029(4)
C88 0.033(4) 0.081(6) 0.124(8) 0.006(6) -0.026(6) 0.014(4)
C89 0.064(4) 0.061(4) 0.095(5) -0.007(4) -0.043(4) 0.028(3)
C90 0.059(5) 0.055(5) 0.111(7) -0.009(5) -0.033(5) 0.035(4)
Ni1 0.01430(15) 0.01738(16) 0.01799(17) 0.000 0.00082(10) 0.000
N1 0.0173(8) 0.0204(9) 0.0202(10) 0.000 0.0008(7) 0.000
N2 0.0176(6) 0.0195(6) 0.0210(7) 0.0000(5) 0.0013(5) -0.0001(5)
N3 0.0159(8) 0.0205(9) 0.0209(10) 0.000 0.0011(7) 0.000
C95 0.0193(7) 0.0263(9) 0.0231(9) 0.0000(6) -0.0014(6) 0.0013(6)
C96 0.0174(7) 0.0234(8) 0.0216(8) 0.0009(6) 0.0003(6) 0.0007(6)
C97 0.0211(7) 0.0222(8) 0.0241(8) 0.0022(6) 0.0000(6) 0.0023(6)
C98 0.0203(7) 0.0198(7) 0.0228(8) 0.0012(6) 0.0021(6) 0.0006(6)
C99 0.0246(8) 0.0196(7) 0.0277(9) 0.0012(6) 0.0023(6) 0.0001(6)
C100 0.0229(8) 0.0198(8) 0.0291(9) -0.0004(6) 0.0023(6) -0.0007(6)
C101 0.0188(7) 0.0200(7) 0.0235(8) -0.0003(6) 0.0025(6) -0.0011(6)
C102 0.0183(7) 0.0224(8) 0.0238(8) -0.0020(6) 0.0007(6) -0.0023(6)
C103 0.0161(7) 0.0241(8) 0.0209(8) -0.0008(6) 0.0002(5) -0.0008(6)
C104 0.0173(7) 0.0283(9) 0.0206(8) -0.0008(6) -0.0007(6) -0.0010(6)
C105 0.0244(8) 0.0280(9) 0.0293(10) 0.0015(7) -0.0053(7) 0.0031(7)
C106 0.0386(11) 0.0389(11) 0.0285(10) 0.0059(8) 0.0004(8) 0.0089(9)
C107 0.0319(9) 0.0211(8) 0.0361(11) 0.0031(7) -0.0015(8) 0.0031(7)
C108 0.0537(14) 0.0385(12) 0.0462(14) 0.0180(11) 0.0091(11) 0.0067(11)
C109 0.0304(9) 0.0210(8) 0.0386(11) -0.0036(7) 0.0003(8) -0.0028(7)
C110 0.0384(11) 0.0358(11) 0.0532(15) -0.0009(10) 0.0077(10) -0.0139(9)
C111 0.0225(8) 0.0313(9) 0.0266(9) -0.0036(7) -0.0037(6) -0.0034(7)
C112 0.0280(9) 0.0457(12) 0.0380(12) -0.0082(9) 0.0019(8) -0.0139(9)
C113 0.038(2) 0.062(3) 0.054(3) 0.015(3) 0.017(2) 0.005(2)
C114 0.056(3) 0.088(7) 0.052(3) 0.016(13) 0.007(2) -0.002(14)
C115 0.080(5) 0.092(6) 0.055(4) -0.009(4) 0.017(4) -0.035(5)
C116 0.083(6) 0.055(6) 0.062(6) -0.002(4) 0.033(5) -0.008(4)
C117 0.057(4) 0.066(5) 0.054(4) 0.016(3) 0.013(3) 0.008(3)
C118 0.050(2) 0.039(7) 0.046(3) 0.004(2) 0.0093(19) 0.003(2)
C119 0.065(5) 0.061(6) 0.079(8) 0.023(5) 0.025(5) 0.013(4)

loop_
_atom_type_symbol
_atom_type_description
_atom_type_scat_dispersion_real
_atom_type_scat_dispersion_imag
_atom_type_scat_source
C C 0.0033 0.0016 'International Tables Vol C Tables 4.2.6.8 and 6.1.1.4'
H H 0.0000 0.0000 'International Tables Vol C Tables 4.2.6.8 and 6.1.1.4'
N N 0.0061 0.0033 'International Tables Vol C Tables 4.2.6.8 and 6.1.1.4'
Sm Sm -0.2637 3.2800 'International Tables Vol C Tables 4.2.6.8 and 6.1.1.4'
Ni Ni 0.2326 1.0569 'International Tables Vol C Tables 4.2.6.8 and 6.1.1.4'

loop_
_geom_angle_atom_site_label_1
_geom_angle_atom_site_label_2
_geom_angle_atom_site_label_3
_geom_angle
_geom_angle_site_symmetry_1
_geom_angle_site_symmetry_3
C67 Sm1 C79 37.4(4) . 6_565
C67 Sm1 C68 34.3(3) . .
C79 Sm1 C68 43.8(3) 6_565 .
C67 Sm1 C47 61.3(4) . .
C79 Sm1 C47 45.1(3) 6_565 .
C68 Sm1 C47 33.1(3) . .
C67 Sm1 C87 4.1(4) . 6_565
C79 Sm1 C87 33.9(3) 6_565 6_565
C68 Sm1 C87 31.7(4) . 6_565
C47 Sm1 C87 57.6(3) . 6_565
C67 Sm1 Sm1 106.1(3) . 6_565
C79 Sm1 Sm1 143.4(2) 6_565 6_565
C68 Sm1 Sm1 111.90(17) . 6_565
C47 Sm1 Sm1 134.2(2) . 6_565
C87 Sm1 Sm1 109.8(2) 6_565 6_565
C16 Sm2 C15 35.2(3) 6_565 6_565
C16 Sm2 Sm5 128.7(3) 6_565 6_565
C15 Sm2 Sm5 110.4(3) 6_565 6_565
C16 Sm2 C17 33.9(3) 6_565 6_565
C15 Sm2 C17 59.7(4) 6_565 6_565
C16 Sm2 C5 22.1(3) 6_565 .
C15 Sm2 C5 53.0(4) 6_565 .
C17 Sm2 C5 13.1(3) 6_565 .
C16 Sm2 C35 33.8(3) 6_565 6_565
C15 Sm2 C35 57.8(4) 6_565 6_565
C17 Sm2 C35 57.7(3) 6_565 6_565
C5 Sm2 C35 44.9(3) . 6_565
C59 Sm3 C80 35.6(3) 6_565 6_565
C59 Sm3 C45 38.3(3) 6_565 .
C80 Sm3 C45 17.7(2) 6_565 .
C59 Sm3 C58 32.9(3) 6_565 6_565
C80 Sm3 C58 61.2(3) 6_565 6_565
C45 Sm3 C58 53.1(4) . 6_565
C59 Sm3 C46 58.6(3) 6_565 .
C80 Sm3 C46 52.5(3) 6_565 .
C45 Sm3 C46 34.7(3) . .
C58 Sm3 C46 48.7(4) 6_565 .
C59 Sm3 C44 13.5(3) 6_565 .
C80 Sm3 C44 24.9(3) 6_565 .
C45 Sm3 C44 33.4(2) . .
C58 Sm3 C44 45.8(3) 6_565 .
C46 Sm3 C44 61.6(3) . .
C18 Sm4 C17 35.4(3) 6_565 6_565
C18 Sm4 C4 28.3(3) 6_565 .
C17 Sm4 C4 31.2(4) 6_565 .
C18 Sm4 C18 9.5(5) 6_565 .
C17 Sm4 C18 44.9(4) 6_565 .
C4 Sm4 C18 33.4(3) . .
C37 Sm5 C38 34.9(3) 6_565 6_565
C37 Sm5 C21 22.8(3) 6_565 .
C38 Sm5 C21 22.7(3) 6_565 .
C37 Sm5 C20 44.4(3) 6_565 .
C38 Sm5 C20 9.9(4) 6_565 .
C21 Sm5 C20 32.0(3) . .
C37 Sm5 C36 33.3(4) 6_565 6_565
C38 Sm5 C36 60.3(4) 6_565 6_565
C21 Sm5 C36 55.8(5) . 6_565
C20 Sm5 C36 67.0(5) . 6_565
C69 Sm6 C85 34.3(3) . .
C69 Sm6 C86 22.4(3) . 6_565
C85 Sm6 C86 34.7(5) . 6_565
C69 Sm6 C89 23.9(3) . 6_565
C85 Sm6 C89 57.6(4) . 6_565
C86 Sm6 C89 32.1(4) 6_565 6_565
C69 Sm6 C69 44.4(4) . 6_565
C85 Sm6 C69 32.2(4) . 6_565
C86 Sm6 C69 59.2(3) 6_565 6_565
C89 Sm6 C69 65.5(3) 6_565 6_565
C69 Sm6 C84 55.2(3) . .
C85 Sm6 C84 32.9(2) . .
C86 Sm6 C84 38.9(3) 6_565 .
C89 Sm6 C84 71.0(3) 6_565 .
C69 Sm6 C84 63.9(3) 6_565 .
C36 Sm7 C35 34.8(3) 6_565 6_565
C36 Sm7 C57 33.9(4) 6_565 6_565
C35 Sm7 C57 58.1(4) 6_565 6_565
C36 Sm7 C7 4.7(5) 6_565 .
C35 Sm7 C7 30.1(4) 6_565 .
C57 Sm7 C7 36.3(4) 6_565 .
C36 Sm7 C34 61.4(4) 6_565 6_565
C35 Sm7 C34 33.7(3) 6_565 6_565
C57 Sm7 C34 66.8(4) 6_565 6_565
C7 Sm7 C34 57.3(4) . 6_565
C36 Sm7 C8 31.8(5) 6_565 .
C35 Sm7 C8 48.7(4) 6_565 .
C57 Sm7 C8 11.8(3) 6_565 .
C7 Sm7 C8 32.6(3) . .
C34 Sm7 C8 55.0(4) 6_565 .
C89 Sm8 C88 35.4(4) 6_565 6_565
C89 Sm8 C69 25.0(3) 6_565 .
C88 Sm8 C69 40.7(4) 6_565 .
C89 Sm8 C70 33.8(4) 6_565 .
C88 Sm8 C70 10.1(5) 6_565 .
C69 Sm8 C70 32.7(3) . .
C89 Sm8 C71 44.6(4) 6_565 .
C88 Sm8 C71 23.3(4) 6_565 .
C69 Sm8 C71 59.9(3) . .
C70 Sm8 C71 33.3(3) . .
C89 Sm8 C68 26.3(3) 6_565 .
C88 Sm8 C68 61.4(4) 6_565 .
C69 Sm8 C68 33.6(2) . .
C70 Sm8 C68 58.2(3) . .
C71 Sm8 C68 69.4(3) . .
C60 Sm9 C23 31.6(3) 6_565 .
C59 Sm9 C23 18.8(3) 6_565 .
C60 Sm9 C37 34.1(3) 6_565 6_565
C59 Sm9 C37 60.7(4) 6_565 6_565
C23 Sm9 C37 46.1(4) . 6_565
C60 Sm9 C58 59.5(4) 6_565 6_565
C59 Sm9 C58 32.3(4) 6_565 6_565
C23 Sm9 C58 28.0(4) . 6_565
C37 Sm9 C58 68.7(4) 6_565 6_565
C60 Sm9 C22 29.8(3) 6_565 .
C59 Sm9 C22 50.9(4) 6_565 .
C23 Sm9 C22 35.2(3) . .
C37 Sm9 C22 11.2(2) 6_565 .
C58 Sm9 C22 57.5(4) 6_565 .
C6 C1 C10 121.2(9) . .
C6 C1 C2 120.2(10) . .
C10 C1 C2 108.4(9) . .
C6 C1 Sm2 74.0(5) . .
C10 C1 Sm2 91.2(7) . .
C2 C1 Sm2 73.8(5) . .
C6 C1 Sm7 69.1(5) . .
C10 C1 Sm7 74.2(7) . .
C2 C1 Sm7 97.2(5) . .
C6 C1 Sm5 59.1(5) . .
C10 C1 Sm5 90.4(7) . .
C2 C1 Sm5 91.7(6) . .
C3 C2 C12 121.2(12) . .
C3 C2 C1 121.7(11) . .
C12 C2 C1 109.3(10) . .
C3 C2 Sm2 76.6(6) . .
C12 C2 Sm2 93.4(8) . .
C1 C2 Sm2 73.1(5) . .
C3 C2 Sm4 63.4(5) . .
C12 C2 Sm4 98.3(8) . .
C1 C2 Sm4 83.3(5) . .
C2 C3 C4 119.6(10) . .
C2 C3 C15 113.5(10) . .
C4 C3 C15 119.1(10) . .
C2 C3 Sm2 73.8(5) . .
C4 C3 Sm2 73.9(4) . .
C15 C3 Sm2 95.4(6) . .
C2 C3 Sm4 90.3(6) . .
C4 C3 Sm4 66.2(4) . .
C15 C3 Sm4 86.7(6) . .
C2 C3 Sm4 99.7(6) . 6_565
C4 C3 Sm4 71.5(5) . 6_565
C15 C3 Sm4 72.3(6) . 6_565
C2 C3 Sm2 98.5(6) . 6_565
C4 C3 Sm2 85.8(5) . 6_565
C15 C3 Sm2 58.3(5) . 6_565
C3 C4 C18 120.2(9) . .
C3 C4 C5 120.1(9) . .
C18 C4 C5 110.0(8) . .
C3 C4 Sm4 83.7(5) . .
C18 C4 Sm4 74.3(4) . .
C5 C4 Sm4 80.3(4) . .
C3 C4 Sm2 76.1(4) . .
C18 C4 Sm2 91.4(4) . .
C5 C4 Sm2 72.0(4) . .
C3 C4 Sm4 79.7(5) . 6_565
C18 C4 Sm4 64.8(4) . 6_565
C5 C4 Sm4 95.1(5) . 6_565
C3 C4 Sm2 68.1(5) . 6_565
C18 C4 Sm2 68.4(4) . 6_565
C5 C4 Sm2 106.1(4) . 6_565
C3 C4 Sm5 93.6(5) . .
C18 C4 Sm5 86.5(4) . .
C5 C4 Sm5 57.9(4) . .
C6 C5 C20 119.8(9) . .
C6 C5 C4 121.6(10) . .
C20 C5 C4 106.1(9) . .
C6 C5 Sm2 74.8(5) . .
C20 C5 Sm2 85.3(7) . .
C4 C5 Sm2 75.1(4) . .
C6 C5 Sm5 74.2(5) . .
C20 C5 Sm5 67.8(7) . .
C4 C5 Sm5 93.8(5) . .
C6 C5 Sm4 91.6(6) . .
C20 C5 Sm4 74.8(7) . .
C4 C5 Sm4 66.7(4) . .
C6 C5 Sm7 59.7(5) . .
C20 C5 Sm7 80.9(7) . .
C4 C5 Sm7 97.7(5) . .
C1 C6 C5 116.6(10) . .
C1 C6 C7 119.7(11) . .
C5 C6 C7 117.1(10) . .
C1 C6 Sm2 75.0(5) . .
C5 C6 Sm2 73.7(5) . .
C7 C6 Sm2 95.6(8) . .
C1 C6 Sm5 93.8(5) . .
C5 C6 Sm5 74.8(5) . .
C7 C6 Sm5 75.7(8) . .
C1 C6 Sm7 81.4(5) . .
C5 C6 Sm7 93.0(6) . .
C7 C6 Sm7 70.4(7) . .
C1 C6 Sm4 83.8(5) . .
C5 C6 Sm4 61.1(5) . .
C7 C6 Sm4 99.5(8) . .
C8 C7 C6 123.5(11) . .
C8 C7 C22 107.7(9) . .
C6 C7 C22 118.9(12) . .
C8 C7 Sm7 76.1(8) . .
C6 C7 Sm7 77.1(8) . .
C22 C7 Sm7 85.8(8) . .
C8 C7 Sm5 93.5(8) . .
C6 C7 Sm5 72.5(8) . .
C22 C7 Sm5 73.4(8) . .
C8 C7 Sm9 78.1(7) . .
C6 C7 Sm9 96.9(9) . .
C22 C7 Sm9 61.4(7) . .
C8 C7 Sm2 95.2(8) . .
C6 C7 Sm2 56.5(7) . .
C22 C7 Sm2 90.4(8) . .
C9 C8 C24 122.1(10) . .
C9 C8 C7 115.9(11) . .
C24 C8 C7 111.6(8) . .
C9 C8 Sm7 76.1(6) . .
C24 C8 Sm7 90.0(5) . .
C7 C8 Sm7 71.3(8) . .
C9 C8 Sm9 96.9(7) . .
C24 C8 Sm9 66.6(6) . .
C7 C8 Sm9 73.7(8) . .
C9 C8 Sm5 88.4(7) . .
C24 C8 Sm5 89.2(5) . .
C7 C8 Sm5 58.8(8) . .
C27 C9 C8 118.7(9) . .
C27 C9 C10 111.3(10) . .
C8 C9 C10 123.2(11) . .
C27 C9 Sm7 94.2(6) . .
C8 C9 Sm7 73.2(6) . .
C10 C9 Sm7 78.2(7) . .
C11 C10 C1 103.8(9) . .
C11 C10 C9 128.8(12) . .
C1 C10 C9 116.2(9) . .
C11 C10 Sm7 93.3(8) . .
C1 C10 Sm7 75.5(6) . .
C9 C10 Sm7 69.1(6) . .
C11 C10 Sm2 80.9(7) . .
C1 C10 Sm2 59.9(6) . .
C9 C10 Sm2 92.4(7) . .
C29 C11 C10 116.7(12) . .
C29 C11 C12 122.0(11) . .
C10 C11 C12 115.1(11) . .
C29 C11 Sm2 98.1(6) . .
C10 C11 Sm2 73.5(7) . .
C12 C11 Sm2 73.3(7) . .
C13 C12 C2 121.8(16) . .
C13 C12 C11 120.1(12) . .
C2 C12 C11 102.9(10) . .
C13 C12 Sm2 91.1(12) . .
C2 C12 Sm2 59.5(7) . .
C11 C12 Sm2 78.6(6) . .
C14 C13 C12 125.1(17) . .
C14 C13 C31 111.5(12) . .
C12 C13 C31 120.2(13) . .
C14 C13 Sm2 62.3(6) . 6_565
C12 C13 Sm2 96.1(13) . 6_565
C31 C13 Sm2 93.7(7) . 6_565
C13 C14 C15 110.4(13) . .
C13 C14 C34 128.5(13) . .
C15 C14 C34 109.5(9) . .
C13 C14 Sm2 91.6(8) . 6_565
C15 C14 Sm2 65.0(5) . 6_565
C34 C14 Sm2 77.2(5) . 6_565
C16 C15 C14 104.4(9) . .
C16 C15 C3 121.9(9) . .
C14 C15 C3 126.2(11) . .
C16 C15 Sm2 68.1(5) . 6_565
C14 C15 Sm2 82.2(6) . 6_565
C3 C15 Sm2 90.6(5) . 6_565
C16 C15 Sm4 70.7(5) . 6_565
C14 C15 Sm4 96.6(6) . 6_565
C3 C15 Sm4 76.6(5) . 6_565
C16 C15 Sm4 82.1(5) . .
C14 C15 Sm4 100.8(6) . .
C3 C15 Sm4 63.8(5) . .
C17 C16 C15 119.1(9) . .
C17 C16 C35 118.2(10) . .
C15 C16 C35 114.2(8) . .
C17 C16 Sm2 81.2(5) . 6_565
C15 C16 Sm2 76.7(5) . 6_565
C35 C16 Sm2 82.9(5) . 6_565
C17 C16 Sm4 67.0(5) . 6_565
C15 C16 Sm4 78.1(5) . 6_565
C35 C16 Sm4 97.2(6) . 6_565
C17 C16 Sm5 70.4(5) . 6_565
C15 C16 Sm5 99.0(6) . 6_565
C35 C16 Sm5 72.7(5) . 6_565
C17 C16 Sm7 87.6(6) . 6_565
C15 C16 Sm7 93.9(5) . 6_565
C35 C16 Sm7 59.4(5) . 6_565
C38 C17 C16 122.2(10) . .
C38 C17 C18 114.6(7) . .
C16 C17 C18 116.5(10) . .
C38 C17 Sm4 91.2(6) . 6_565
C16 C17 Sm4 80.5(5) . 6_565
C18 C17 Sm4 72.0(5) . 6_565
C38 C17 Sm2 92.7(7) . 6_565
C16 C17 Sm2 65.0(5) . 6_565
C18 C17 Sm2 87.4(5) . 6_565
C38 C17 Sm5 69.8(7) . 6_565
C16 C17 Sm5 77.7(6) . 6_565
C18 C17 Sm5 98.4(5) . 6_565
C38 C17 Sm4 97.4(6) . .
C16 C17 Sm4 86.2(6) . .
C18 C17 Sm4 59.8(4) . .
C19 C18 C4 107.9(9) . .
C19 C18 C17 119.8(8) . .
C4 C18 C17 122.8(8) . .
C19 C18 Sm4 84.4(4) . 6_565
C4 C18 Sm4 83.2(4) . 6_565
C17 C18 Sm4 72.6(5) . 6_565
C19 C18 Sm4 76.5(4) . .
C4 C18 Sm4 72.3(4) . .
C17 C18 Sm4 89.3(5) . .
C19 C18 Sm2 97.2(4) . 6_565
C4 C18 Sm2 84.0(4) . 6_565
C17 C18 Sm2 61.5(4) . 6_565
C19 C18 Sm2 80.2(4) . .
C4 C18 Sm2 60.2(3) . .
C17 C18 Sm2 97.5(5) . .
C40 C19 C18 124.3(10) . .
C40 C19 C20 119.6(10) . .
C18 C19 C20 107.7(9) . .
C40 C19 Sm4 91.7(4) . .
C18 C19 Sm4 71.4(4) . .
C20 C19 Sm4 76.7(6) . .
C40 C19 Sm4 85.3(4) . 6_565
C18 C19 Sm4 64.4(3) . 6_565
C20 C19 Sm4 92.1(6) . 6_565
C40 C19 Sm5 90.8(5) . .
C18 C19 Sm5 92.2(5) . .
C20 C19 Sm5 56.3(6) . .
C40 C19 Sm2 100.1(4) . .
C18 C19 Sm2 73.2(4) . .
C20 C19 Sm2 65.7(6) . .
C21 C20 C5 122.7(11) . .
C21 C20 C19 123.1(11) . .
C5 C20 C19 108.1(9) . .
C21 C20 Sm5 73.6(7) . .
C5 C20 Sm5 80.0(8) . .
C19 C20 Sm5 93.0(7) . .
C21 C20 Sm4 99.1(8) . .
C5 C20 Sm4 74.4(7) . .
C19 C20 Sm4 69.8(6) . .
C21 C20 Sm2 93.8(8) . .
C5 C20 Sm2 64.8(6) . .
C19 C20 Sm2 85.2(6) . .
C20 C21 C22 119.2(10) . .
C20 C21 C42 114.5(10) . .
C22 C21 C42 120.7(10) . .
C20 C21 Sm5 74.3(8) . .
C22 C21 Sm5 82.1(6) . .
C42 C21 Sm5 89.9(6) . .
C20 C21 Sm9 101.3(8) . .
C22 C21 Sm9 72.6(6) . .
C42 C21 Sm9 74.2(6) . .
C20 C21 Sm7 82.1(7) . .
C22 C21 Sm7 68.7(5) . .
C42 C21 Sm7 96.5(5) . .
C21 C22 C7 120.5(10) . .
C21 C22 C23 122.1(9) . .
C7 C22 C23 105.1(8) . .
C21 C22 Sm9 77.2(6) . .
C7 C22 Sm9 88.9(8) . .
C23 C22 Sm9 69.7(5) . .
C21 C22 Sm5 67.2(5) . .
C7 C22 Sm5 74.7(8) . .
C23 C22 Sm5 95.6(5) . .
C21 C22 Sm7 84.7(5) . .
C7 C22 Sm7 63.4(7) . .
C23 C22 Sm7 85.9(5) . .
C44 C23 C24 123.1(9) . .
C44 C23 C22 118.4(8) . .
C24 C23 C22 109.2(8) . .
C44 C23 Sm9 79.6(6) . .
C24 C23 Sm9 84.4(6) . .
C22 C23 Sm9 75.1(5) . .
C44 C23 Sm3 67.2(5) . .
C24 C23 Sm3 78.9(5) . .
C22 C23 Sm3 96.1(4) . .
C23 C24 C8 106.3(8) . .
C23 C24 C25 121.1(10) . .
C8 C24 C25 122.3(10) . .
C23 C24 Sm9 64.5(5) . .
C8 C24 Sm9 84.7(6) . .
C25 C24 Sm9 87.7(10) . .
C23 C24 Sm3 71.4(5) . .
C8 C24 Sm3 100.9(6) . .
C25 C24 Sm3 68.9(9) . .
C23 C24 Sm7 82.3(5) . .
C8 C24 Sm7 61.0(5) . .
C25 C24 Sm7 93.2(9) . .
C26 C25 C24 112.5(10) . .
C26 C25 C46 122.8(11) . .
C24 C25 C46 118.7(12) . .
C26 C25 Sm3 98.2(11) . .
C24 C25 Sm3 80.8(9) . .
C46 C25 Sm3 67.7(8) . .
C26 C25 Sm9 97.6(11) . .
C24 C25 Sm9 64.2(8) . .
C46 C25 Sm9 83.3(9) . .
C25 C26 C49 123.1(9) . .
C25 C26 C27 124.1(10) . .
C49 C26 C27 103.8(7) . .
C9 C27 C28 114.2(10) . .
C9 C27 C26 119.9(9) . .
C28 C27 C26 115.2(8) . .
C9 C27 Sm7 59.8(6) . .
C28 C27 Sm7 87.5(7) . .
C26 C27 Sm7 90.5(7) . .
C29 C28 C27 132.5(12) . .
C29 C28 C50 119.3(9) . .
C27 C28 C50 100.5(7) . .
C11 C29 C28 114.7(12) . .
C11 C29 C30 116.1(10) . .
C28 C29 C30 124.5(11) . .
C31 C30 C52 118.3(15) . .
C31 C30 C29 123.6(13) . .
C52 C30 C29 114.8(11) . .
C30 C31 C32 121.3(14) . .
C30 C31 C13 116.9(13) . .
C32 C31 C13 114.0(11) . .
C31 C32 C54 122.4(12) . .
C31 C32 C33 132.7(12) . .
C54 C32 C33 96.4(9) . .
C34 C33 C56 116.6(11) . .
C34 C33 C32 109.2(12) . .
C56 C33 C32 121.9(10) . .
C34 C33 Sm7 71.1(6) . 6_565
C56 C33 Sm7 72.3(6) . 6_565
C32 C33 Sm7 91.8(6) . 6_565
C33 C34 C35 124.9(12) . .
C33 C34 C14 123.1(12) . .
C35 C34 C14 104.9(9) . .
C33 C34 Sm7 83.8(7) . 6_565
C35 C34 Sm7 67.0(5) . 6_565
C14 C34 Sm7 93.4(5) . 6_565
C33 C34 Sm2 104.2(6) . 6_565
C35 C34 Sm2 67.0(5) . 6_565
C14 C34 Sm2 69.5(5) . 6_565
C36 C35 C16 120.0(10) . .
C36 C35 C34 122.7(11) . .
C16 C35 C34 107.0(9) . .
C36 C35 Sm7 70.6(9) . 6_565
C16 C35 Sm7 89.8(5) . 6_565
C34 C35 Sm7 79.3(5) . 6_565
C36 C35 Sm2 91.4(9) . 6_565
C16 C35 Sm2 63.3(5) . 6_565
C34 C35 Sm2 81.6(5) . 6_565
C36 C35 Sm5 69.1(9) . 6_565
C16 C35 Sm5 75.3(5) . 6_565
C34 C35 Sm5 95.5(6) . 6_565
C37 C36 C57 118.6(11) . .
C37 C36 C35 119.8(12) . .
C57 C36 C35 114.0(12) . .
C37 C36 Sm7 88.6(10) . 6_565
C57 C36 Sm7 78.7(9) . 6_565
C35 C36 Sm7 74.7(9) . 6_565
C37 C36 Sm5 70.3(9) . 6_565
C57 C36 Sm5 94.9(10) . 6_565
C35 C36 Sm5 78.3(9) . 6_565
C37 C36 Sm9 68.2(8) . 6_565
C57 C36 Sm9 74.0(8) . 6_565
C35 C36 Sm9 101.9(11) . 6_565
C37 C36 Sm2 83.5(9) . 6_565
C57 C36 Sm2 100.3(10) . 6_565
C35 C36 Sm2 59.8(8) . 6_565
C36 C37 C60 118.4(9) . .
C36 C37 C38 120.0(10) . .
C60 C37 C38 113.5(8) . .
C36 C37 Sm5 76.5(10) . 6_565
C60 C37 Sm5 91.8(5) . 6_565
C38 C37 Sm5 73.8(6) . 6_565
C36 C37 Sm9 80.9(9) . 6_565
C60 C37 Sm9 65.8(5) . 6_565
C38 C37 Sm9 95.0(7) . 6_565
C36 C37 Sm7 60.5(9) . 6_565
C60 C37 Sm7 93.0(5) . 6_565
C38 C37 Sm7 89.6(6) . 6_565
C17 C38 C39 117.3(8) . .
C17 C38 C37 119.8(8) . .
C39 C38 C37 111.3(9) . .
C17 C38 Sm5 78.3(7) . 6_565
C39 C38 Sm5 86.4(5) . 6_565
C37 C38 Sm5 71.3(6) . 6_565
C17 C38 Sm4 59.9(6) . 6_565
C39 C38 Sm4 81.3(5) . 6_565
C37 C38 Sm4 96.7(7) . 6_565
C17 C38 Sm2 59.5(6) . 6_565
C39 C38 Sm2 94.1(5) . 6_565
C37 C38 Sm2 84.5(6) . 6_565
C17 C38 Sm9 100.6(7) . 6_565
C39 C38 Sm9 78.7(5) . 6_565
C37 C38 Sm9 56.5(6) . 6_565
C17 C38 Sm7 78.3(6) . 6_565
C39 C38 Sm7 96.9(5) . 6_565
C37 C38 Sm7 62.3(6) . 6_565
C40 C39 C38 126.8(8) . .
C40 C39 C61 124.0(6) . .
C38 C39 C61 100.4(6) . .
C40 C39 Sm5 95.3(4) . 6_565
C38 C39 Sm5 61.9(5) . 6_565
C61 C39 Sm5 80.6(5) . 6_565
C40 C39 Sm4 73.2(4) . 6_565
C38 C39 Sm4 69.9(5) . 6_565
C61 C39 Sm4 101.8(5) . 6_565
C40 C39 Sm9 104.1(4) . 6_565
C38 C39 Sm9 74.0(5) . 6_565
C61 C39 Sm9 57.9(5) . 6_565
C19 C40 C39 115.1(9) . .
C19 C40 C41 119.9(13) . .
C39 C40 C41 120.7(10) . .
C19 C40 Sm4 68.2(4) . 6_565
C39 C40 Sm4 80.6(4) . 6_565
C41 C40 Sm4 100.2(3) . 6_565
C19 C40 Sm4 61.8(4) . .
C39 C40 Sm4 94.8(4) . .
C41 C40 Sm4 92.4(4) . .
C42 C41 C63 127.5(8) . .
C42 C41 C40 117.6(10) . .
C63 C41 C40 112.6(9) . .
C41 C42 C43 117.5(10) . .
C41 C42 C21 124.4(10) . .
C43 C42 C21 112.1(11) . .
C41 C42 Sm9 98.0(8) . .
C43 C42 Sm9 74.9(6) . .
C21 C42 Sm9 71.9(6) . .
C41 C42 Sm5 90.1(7) . .
C43 C42 Sm5 99.4(7) . .
C21 C42 Sm5 57.8(5) . .
C42 C43 C65 122.3(9) . .
C42 C43 C44 127.5(9) . .
C65 C43 C44 100.3(7) . .
C42 C43 Sm9 75.5(7) . .
C65 C43 Sm9 95.0(7) . .
C44 C43 Sm9 71.3(5) . .
C42 C43 Sm3 94.2(6) . .
C65 C43 Sm3 77.5(6) . .
C44 C43 Sm3 64.6(4) . .
C23 C44 C45 117.4(9) . .
C23 C44 C43 117.9(8) . .
C45 C44 C43 113.6(8) . .
C23 C44 Sm3 84.3(5) . .
C45 C44 Sm3 69.6(4) . .
C43 C44 Sm3 82.4(4) . .
C23 C44 Sm9 70.8(6) . .
C45 C44 Sm9 91.4(6) . .
C43 C44 Sm9 75.1(5) . .
C66 C45 C44 104.4(8) . .
C66 C45 C46 120.6(8) . .
C44 C45 C46 125.3(9) . .
C66 C45 Sm3 87.7(4) . .
C44 C45 Sm3 77.0(4) . .
C46 C45 Sm3 75.5(4) . .
C66 C45 Sm1 70.6(4) . .
C44 C45 Sm1 99.0(5) . .
C46 C45 Sm1 71.4(4) . .
C66 C45 Sm9 94.5(5) . .
C44 C45 Sm9 60.2(5) . .
C46 C45 Sm9 85.4(5) . .
C47 C46 C25 117.0(10) . .
C47 C46 C45 122.3(10) . .
C25 C46 C45 113.5(10) . .
C47 C46 Sm3 93.5(5) . .
C25 C46 Sm3 79.7(9) . .
C45 C46 Sm3 69.8(4) . .
C47 C46 Sm1 69.6(5) . .
C25 C46 Sm1 98.9(9) . .
C45 C46 Sm1 76.9(5) . .
C68 C47 C46 112.1(9) . .
C68 C47 C48 121.3(8) . .
C46 C47 C48 120.0(9) . .
C68 C47 Sm1 73.0(4) . .
C46 C47 Sm1 77.8(5) . .
C48 C47 Sm1 92.6(5) . .
C68 C47 Sm8 72.4(4) . .
C46 C47 Sm8 99.1(5) . .
C48 C47 Sm8 74.5(5) . .
C68 C47 Sm3 90.4(5) . .
C46 C47 Sm3 57.2(4) . .
C48 C47 Sm3 95.7(5) . .
C68 C47 Sm6 61.5(4) . .
C46 C47 Sm6 100.5(5) . .
C48 C47 Sm6 83.5(5) . .
C71 C48 C49 115.9(9) . .
C71 C48 C47 117.0(9) . .
C49 C48 C47 118.5(8) . .
C71 C48 Sm8 70.6(5) . .
C49 C48 Sm8 99.1(6) . .
C47 C48 Sm8 71.7(5) . .
C71 C48 Sm1 89.5(5) . .
C49 C48 Sm1 94.9(6) . .
C47 C48 Sm1 57.1(4) . .
C26 C49 C50 109.6(8) . .
C26 C49 C48 118.3(8) . .
C50 C49 C48 123.2(8) . .
C51 C50 C49 122.6(9) . .
C51 C50 C28 118.8(8) . .
C49 C50 C28 110.0(7) . .
C50 C51 C72 112.4(8) . .
C50 C51 C52 119.3(10) . .
C72 C51 C52 124.3(9) . .
C30 C52 C53 119.1(11) . .
C30 C52 C51 123.2(12) . .
C53 C52 C51 114.5(10) . .
C54 C53 C74 109.7(12) . .
C54 C53 C52 124.1(13) . .
C74 C53 C52 121.7(10) . .
C53 C54 C55 128.7(14) . .
C53 C54 C32 114.8(13) . .
C55 C54 C32 108.4(10) . .
C76 C55 C56 116.8(13) . .
C76 C55 C54 118.6(12) . .
C56 C55 C54 115.6(11) . .
C55 C56 C33 95.8(9) . .
C55 C56 C57 127.6(11) . .
C33 C56 C57 125.6(11) . .
C55 C56 Sm7 96.3(7) . 6_565
C33 C56 Sm7 76.8(6) . 6_565
C57 C56 Sm7 68.3(6) . 6_565
C58 C57 C36 123.2(9) . .
C58 C57 C56 113.2(10) . .
C36 C57 C56 115.6(12) . .
C58 C57 Sm7 95.6(6) . 6_565
C36 C57 Sm7 67.4(9) . 6_565
C56 C57 Sm7 79.2(6) . 6_565
C58 C57 Sm9 69.7(6) . 6_565
C36 C57 Sm9 75.1(9) . 6_565
C56 C57 Sm9 99.5(7) . 6_565
C58 C57 Sm5 93.5(6) . 6_565
C36 C57 Sm5 56.4(9) . 6_565
C56 C57 Sm5 93.8(7) . 6_565
C58 C57 Sm3 55.0(5) . 6_565
C36 C57 Sm3 93.4(8) . 6_565
C56 C57 Sm3 94.7(6) . 6_565
C59 C58 C57 118.1(9) . .
C59 C58 C77 116.0(10) . .
C57 C58 C77 118.9(11) . .
C59 C58 Sm3 68.7(5) . 6_565
C57 C58 Sm3 97.6(7) . 6_565
C77 C58 Sm3 77.5(9) . 6_565
C59 C58 Sm9 67.4(6) . 6_565
C57 C58 Sm9 79.3(7) . 6_565
C77 C58 Sm9 97.5(10) . 6_565
C59 C58 Sm7 89.2(7) . 6_565
C57 C58 Sm7 56.6(5) . 6_565
C77 C58 Sm7 99.0(9) . 6_565
C58 C59 C60 120.6(9) . .
C58 C59 C80 122.6(9) . .
C60 C59 C80 109.2(9) . .
C58 C59 Sm3 78.4(6) . 6_565
C60 C59 Sm3 91.4(5) . 6_565
C80 C59 Sm3 73.4(4) . 6_565
C58 C59 Sm9 80.3(7) . 6_565
C60 C59 Sm9 70.8(6) . 6_565
C80 C59 Sm9 91.5(6) . 6_565
C59 C60 C37 121.1(7) . .
C59 C60 C61 125.6(8) . .
C37 C60 C61 101.9(7) . .
C59 C60 Sm9 74.4(6) . 6_565
C37 C60 Sm9 80.1(6) . 6_565
C61 C60 Sm9 82.8(6) . 6_565
C59 C60 Sm3 58.1(4) . 6_565
C37 C60 Sm3 98.2(5) . 6_565
C61 C60 Sm3 86.2(5) . 6_565
C59 C60 Sm5 96.1(5) . 6_565
C37 C60 Sm5 57.8(4) . 6_565
C61 C60 Sm5 79.1(5) . 6_565
C62 C61 C60 123.4(10) . .
C62 C61 C39 116.6(7) . .
C60 C61 C39 112.6(7) . .
C62 C61 Sm9 89.7(7) . 6_565
C60 C61 Sm9 62.9(5) . 6_565
C39 C61 Sm9 91.3(6) . 6_565
C62 C61 Sm5 104.0(6) . 6_565
C60 C61 Sm5 71.2(5) . 6_565
C39 C61 Sm5 67.4(4) . 6_565
C62 C61 Sm3 75.6(6) . 6_565
C60 C61 Sm3 65.1(4) . 6_565
C39 C61 Sm3 106.6(5) . 6_565
C61 C62 C81 111.6(9) . .
C61 C62 C63 118.1(9) . .
C81 C62 C63 126.1(8) . .
C61 C62 Sm9 62.8(6) . 6_565
C81 C62 Sm9 82.9(7) . 6_565
C63 C62 Sm9 101.7(4) . 6_565
C61 C62 Sm3 78.8(6) . 6_565
C81 C62 Sm3 66.5(7) . 6_565
C63 C62 Sm3 103.6(3) . 6_565
C41 C63 C64 118.9(5) . .
C41 C63 C62 127.8(7) . .
C64 C63 C62 109.7(6) . .
C65 C64 C83 116.5(11) . .
C65 C64 C63 112.8(7) . .
C83 C64 C63 126.1(9) . .
C64 C65 C66 124.2(10) . .
C64 C65 C43 120.8(9) . .
C66 C65 C43 109.0(9) . .
C64 C65 Sm3 100.4(8) . .
C66 C65 Sm3 71.5(6) . .
C43 C65 Sm3 72.0(6) . .
C64 C65 Sm1 87.4(7) . .
C66 C65 Sm1 63.7(6) . .
C43 C65 Sm1 95.0(7) . .
C67 C66 C45 119.7(9) . .
C67 C66 C65 116.3(9) . .
C45 C66 C65 111.0(8) . .
C67 C66 Sm1 69.4(8) . .
C45 C66 Sm1 79.2(4) . .
C65 C66 Sm1 86.1(7) . .
C67 C66 Sm3 93.7(8) . .
C45 C66 Sm3 61.8(4) . .
C65 C66 Sm3 78.1(7) . .
C66 C67 C68 121.1(11) . .
C66 C67 C84 123.4(10) . .
C68 C67 C84 110.0(8) . .
C66 C67 Sm1 80.3(8) . .
C68 C67 Sm1 74.6(7) . .
C84 C67 Sm1 91.9(8) . .
C66 C67 Sm6 104.0(9) . .
C68 C67 Sm6 71.2(7) . .
C84 C67 Sm6 69.8(6) . .
C66 C67 Sm8 99.9(9) . .
C68 C67 Sm8 61.3(6) . .
C84 C67 Sm8 83.6(7) . .
C47 C68 C69 119.3(8) . .
C47 C68 C67 122.7(8) . .
C69 C68 C67 105.6(8) . .
C47 C68 Sm1 73.9(4) . .
C69 C68 Sm1 91.4(4) . .
C67 C68 Sm1 71.2(7) . .
C47 C68 Sm8 75.2(4) . .
C69 C68 Sm8 71.4(4) . .
C67 C68 Sm8 88.4(7) . .
C47 C68 Sm6 90.5(4) . .
C69 C68 Sm6 64.7(3) . .
C67 C68 Sm6 77.6(7) . .
C47 C68 Sm6 95.6(4) . 6_565
C69 C68 Sm6 59.2(3) . 6_565
C67 C68 Sm6 77.6(7) . 6_565
C70 C69 C85 122.8(9) . .
C70 C69 C68 118.2(9) . .
C85 C69 C68 109.8(8) . .
C70 C69 Sm6 83.0(6) . .
C85 C69 Sm6 74.0(3) . .
C68 C69 Sm6 82.6(3) . .
C70 C69 Sm8 74.6(6) . .
C85 C69 Sm8 90.5(4) . .
C68 C69 Sm8 75.0(4) . .
C70 C69 Sm6 80.9(6) . 6_565
C85 C69 Sm6 67.6(3) . 6_565
C68 C69 Sm6 92.3(4) . 6_565
C70 C69 Sm1 92.8(6) . .
C85 C69 Sm1 86.6(3) . .
C68 C69 Sm1 58.8(3) . .
C70 C69 Sm8 70.2(6) . 6_565
C85 C69 Sm8 70.9(4) . 6_565
C68 C69 Sm8 102.4(4) . 6_565
C69 C70 C71 122.7(9) . .
C69 C70 C88 115.5(13) . .
C71 C70 C88 107.5(9) . .
C69 C70 Sm8 72.8(6) . .
C71 C70 Sm8 73.5(6) . .
C88 C70 Sm8 87.1(11) . .
C69 C70 Sm6 65.3(6) . .
C71 C70 Sm6 88.7(6) . .
C88 C70 Sm6 79.2(11) . .
C69 C70 Sm6 69.0(6) . 6_565
C71 C70 Sm6 94.2(6) . 6_565
C88 C70 Sm6 69.6(11) . 6_565
C69 C70 Sm8 82.2(7) . 6_565
C71 C70 Sm8 91.8(6) . 6_565
C88 C70 Sm8 56.8(10) . 6_565
C48 C71 C70 121.1(9) . .
C48 C71 C72 117.5(8) . .
C70 C71 C72 112.4(7) . .
C48 C71 Sm8 78.2(5) . .
C70 C71 Sm8 73.2(7) . .
C72 C71 Sm8 89.1(5) . .
C48 C71 Sm6 87.1(5) . .
C70 C71 Sm6 62.5(6) . .
C72 C71 Sm6 90.8(5) . .
C51 C72 C71 126.3(8) . .
C51 C72 C73 120.5(9) . .
C71 C72 C73 104.3(8) . .
C51 C72 Sm8 94.8(6) . .
C71 C72 Sm8 59.9(4) . .
C73 C72 Sm8 84.3(8) . .
C74 C73 C88 128.1(11) . .
C74 C73 C72 113.4(10) . .
C88 C73 C72 107.9(9) . .
C74 C73 Sm8 85.5(6) . 6_565
C88 C73 Sm8 61.9(7) . 6_565
C72 C73 Sm8 93.0(8) . 6_565
C75 C74 C53 126.6(9) . .
C75 C74 C73 100.7(11) . .
C53 C74 C73 125.3(9) . .
C75 C74 Sm8 70.6(5) . 6_565
C53 C74 Sm8 102.7(5) . 6_565
C73 C74 Sm8 65.5(6) . 6_565
C74 C75 C90 130.7(12) . .
C74 C75 C76 113.2(11) . .
C90 C75 C76 108.2(9) . .
C74 C75 Sm8 80.9(5) . 6_565
C90 C75 Sm8 65.5(6) . 6_565
C76 C75 Sm8 101.5(8) . 6_565
C55 C76 C77 121.3(13) . .
C55 C76 C75 121.3(13) . .
C77 C76 C75 109.3(10) . .
C78 C77 C76 105.0(10) . .
C78 C77 C58 124.7(12) . .
C76 C77 C58 120.8(13) . .
C78 C77 Sm3 78.0(9) . 6_565
C76 C77 Sm3 95.1(11) . 6_565
C58 C77 Sm3 69.4(8) . 6_565
C78 C77 Sm1 59.2(8) . 6_565
C76 C77 Sm1 89.9(10) . 6_565
C58 C77 Sm1 90.0(9) . 6_565
C79 C78 C77 116.0(11) . .
C79 C78 C90 121.2(10) . .
C77 C78 C90 113.6(9) . .
C79 C78 Sm1 68.5(4) . 6_565
C77 C78 Sm1 92.7(9) . 6_565
C90 C78 Sm1 79.7(5) . 6_565
C79 C78 Sm3 70.8(5) . 6_565
C77 C78 Sm3 70.5(9) . 6_565
C90 C78 Sm3 98.9(6) . 6_565
C79 C78 Sm8 82.4(5) . 6_565
C77 C78 Sm8 98.9(9) . 6_565
C90 C78 Sm8 60.3(5) . 6_565
C80 C79 C78 121.4(8) . .
C80 C79 C87 110.2(7) . .
C78 C79 C87 119.5(9) . .
C80 C79 Sm1 85.7(4) . 6_565
C78 C79 Sm1 79.0(5) . 6_565
C87 C79 Sm1 75.4(7) . 6_565
C80 C79 Sm3 65.8(4) . 6_565
C78 C79 Sm3 77.9(5) . 6_565
C87 C79 Sm3 98.1(7) . 6_565
C79 C80 C81 109.9(7) . .
C79 C80 C59 119.1(8) . .
C81 C80 C59 122.4(9) . .
C79 C80 Sm3 81.5(4) . 6_565
C81 C80 Sm3 89.1(6) . 6_565
C59 C80 Sm3 71.0(5) . 6_565
C79 C80 Sm1 63.5(3) . 6_565
C81 C80 Sm1 81.1(6) . 6_565
C59 C80 Sm1 94.6(5) . 6_565
C79 C80 Sm9 100.5(5) . 6_565
C81 C80 Sm9 86.5(7) . 6_565
C59 C80 Sm9 57.4(5) . 6_565
C62 C81 C80 124.1(11) . .
C62 C81 C82 116.5(7) . .
C80 C81 C82 106.2(8) . .
C62 C81 Sm3 85.2(7) . 6_565
C80 C81 Sm3 59.4(6) . 6_565
C82 C81 Sm3 90.2(6) . 6_565
C62 C81 Sm1 95.1(7) . 6_565
C80 C81 Sm1 69.4(6) . 6_565
C82 C81 Sm1 67.2(5) . 6_565
C83 C82 C87 127.5(9) . .
C83 C82 C81 120.7(8) . .
C87 C82 C81 105.9(7) . .
C83 C82 Sm1 96.1(4) . 6_565
C87 C82 Sm1 67.1(7) . 6_565
C81 C82 Sm1 81.2(6) . 6_565
C83 C82 Sm6 76.3(4) . 6_565
C87 C82 Sm6 70.9(7) . 6_565
C81 C82 Sm6 102.8(6) . 6_565
C84 C83 C82 109.6(8) . .
C84 C83 C64 122.7(12) . .
C82 C83 C64 120.1(11) . .
C84 C83 Sm6 66.6(3) . 6_565
C82 C83 Sm6 76.9(4) . 6_565
C64 C83 Sm6 97.8(3) . 6_565
C84 C83 Sm6 62.3(3) . .
C82 C83 Sm6 86.2(4) . .
C64 C83 Sm6 93.4(4) . .
C83 C84 C85 127.4(9) . .
C83 C84 C67 115.3(9) . .
C85 C84 C67 105.7(8) . .
C83 C84 Sm6 89.8(4) . .
C85 C84 Sm6 67.0(3) . .
C67 C84 Sm6 78.5(7) . .
C83 C84 Sm6 85.5(4) . 6_565
C85 C84 Sm6 63.4(3) . 6_565
C67 C84 Sm6 88.5(7) . 6_565
C83 C84 Sm1 88.2(4) . .
C85 C84 Sm1 87.1(4) . .
C67 C84 Sm1 57.6(7) . .
C86 C85 C69 122.0(9) . .
C86 C85 C84 118.3(9) . .
C69 C85 C84 108.8(10) . .
C86 C85 Sm6 73.4(4) . 6_565
C69 C85 Sm6 79.5(3) . 6_565
C84 C85 Sm6 84.7(3) . 6_565
C86 C85 Sm6 84.6(4) . .
C69 C85 Sm6 71.7(3) . .
C84 C85 Sm6 80.2(3) . .
C86 C85 Sm8 63.2(4) . 6_565
C69 C85 Sm8 80.8(4) . 6_565
C84 C85 Sm8 96.0(3) . 6_565
C86 C85 Sm8 92.9(4) . .
C69 C85 Sm8 59.5(3) . .
C84 C85 Sm8 84.0(4) . .
C87 C86 C89 120.0(11) . .
C87 C86 C85 116.5(9) . .
C89 C86 C85 116.4(11) . .
C87 C86 Sm6 91.0(7) . 6_565
C89 C86 Sm6 79.3(5) . 6_565
C85 C86 Sm6 72.8(3) . 6_565
C87 C86 Sm8 91.3(8) . 6_565
C89 C86 Sm8 65.5(4) . 6_565
C85 C86 Sm8 87.1(4) . 6_565
C87 C86 Sm1 69.0(8) . 6_565
C89 C86 Sm1 78.7(4) . 6_565
C85 C86 Sm1 96.9(4) . 6_565
C87 C86 Sm6 96.2(7) . .
C89 C86 Sm6 83.1(5) . .
C85 C86 Sm6 64.0(3) . .
C86 C87 C79 119.5(11) . .
C86 C87 C82 118.2(9) . .
C79 C87 C82 107.3(8) . .
C86 C87 Sm1 79.6(8) . 6_565
C79 C87 Sm1 70.7(7) . 6_565
C82 C87 Sm1 80.3(7) . 6_565
C86 C87 Sm6 59.5(6) . 6_565
C79 C87 Sm6 94.4(8) . 6_565
C82 C87 Sm6 80.0(6) . 6_565
C86 C87 Sm8 60.4(7) . 6_565
C79 C87 Sm8 82.7(8) . 6_565
C82 C87 Sm8 90.6(7) . 6_565
C89 C88 C70 119.3(13) . .
C89 C88 C73 126.7(11) . .
C70 C88 C73 107.5(10) . .
C89 C88 Sm8 71.3(6) . 6_565
C70 C88 Sm8 91.4(12) . 6_565
C73 C88 Sm8 84.2(8) . 6_565
C89 C88 Sm6 72.3(6) . 6_565
C70 C88 Sm6 78.2(11) . 6_565
C73 C88 Sm6 95.3(8) . 6_565
C89 C88 Sm6 80.0(7) . .
C70 C88 Sm6 68.9(10) . .
C73 C88 Sm6 95.4(8) . .
C89 C88 Sm8 94.4(8) . .
C70 C88 Sm8 61.3(9) . .
C73 C88 Sm8 86.4(7) . .
C86 C89 C90 123.7(11) . .
C86 C89 C88 123.0(10) . .
C90 C89 C88 102.9(11) . .
C86 C89 Sm8 81.7(4) . 6_565
C90 C89 Sm8 82.3(5) . 6_565
C88 C89 Sm8 73.3(7) . 6_565
C86 C89 Sm6 68.5(4) . 6_565
C90 C89 Sm6 96.6(5) . 6_565
C88 C89 Sm6 75.8(7) . 6_565
C86 C89 Sm1 71.2(4) . 6_565
C90 C89 Sm1 74.9(4) . 6_565
C88 C89 Sm1 94.4(6) . 6_565
C86 C89 Sm6 68.2(4) . .
C90 C89 Sm6 103.2(5) . .
C88 C89 Sm6 70.8(7) . .
C89 C90 C75 128.3(13) . .
C89 C90 C78 116.0(11) . .
C75 C90 C78 103.3(8) . .
C89 C90 Sm8 65.0(5) . 6_565
C75 C90 Sm8 83.6(6) . 6_565
C78 C90 Sm8 90.1(6) . 6_565
C89 C90 Sm1 75.4(4) . 6_565
C75 C90 Sm1 90.3(5) . 6_565
C78 C90 Sm1 68.5(5) . 6_565
N3 Ni1 N1 178.54(8) . .
N3 Ni1 N2 89.98(4) . 6_565
N1 Ni1 N2 89.99(4) . 6_565
N3 Ni1 N2 89.98(4) . .
N1 Ni1 N2 89.99(4) . .
N2 Ni1 N2 177.85(9) 6_565 .
C96 N1 C96 104.1(2) . 6_565
C96 N1 Ni1 127.93(10) . .
C96 N1 Ni1 127.93(10) 6_565 .
C101 N2 C98 104.26(15) . .
C101 N2 Ni1 127.83(12) . .
C98 N2 Ni1 127.90(12) . .
C103 N3 C103 104.3(2) 6_565 .
C103 N3 Ni1 127.83(10) 6_565 .
C103 N3 Ni1 127.83(10) . .
C95 C95 C96 106.31(10) 6_565 .
C95 C95 C105 128.32(11) 6_565 .
C96 C95 C105 125.30(17) . .
C97 C96 N1 125.21(16) . .
C97 C96 C95 123.16(17) . .
N1 C96 C95 111.63(16) . .
C96 C97 C98 123.90(17) . .
C96 C97 H97 118.1 . .
C98 C97 H97 118.1 . .
N2 C98 C97 125.04(16) . .
N2 C98 C99 111.57(16) . .
C97 C98 C99 123.39(17) . .
C100 C99 C98 106.28(16) . .
C100 C99 C107 128.87(17) . .
C98 C99 C107 124.84(17) . .
C99 C100 C101 106.21(16) . .
C99 C100 C109 129.08(17) . .
C101 C100 C109 124.71(17) . .
N2 C101 C102 125.06(16) . .
N2 C101 C100 111.67(16) . .
C102 C101 C100 123.27(17) . .
C103 C102 C101 124.00(17) . .
C103 C102 H102 118.0 . .
C101 C102 H102 118.0 . .
C102 C103 N3 125.26(16) . .
C102 C103 C104 123.37(16) . .
N3 C103 C104 111.36(16) . .
C104 C104 C103 106.50(10) 6_565 .
C104 C104 C111 128.73(11) 6_565 .
C103 C104 C111 124.57(17) . .
C95 C105 C106 112.91(16) . .
C95 C105 H10A 109.0 . .
C106 C105 H10A 109.0 . .
C95 C105 H10B 109.0 . .
C106 C105 H10B 109.0 . .
H10A C105 H10B 107.8 . .
C105 C106 H10C 109.5 . .
C105 C106 H10D 109.5 . .
H10C C106 H10D 109.5 . .
C105 C106 H10E 109.5 . .
H10C C106 H10E 109.5 . .
H10D C106 H10E 109.5 . .
C99 C107 C108 113.17(18) . .
C99 C107 H10F 108.9 . .
C108 C107 H10F 108.9 . .
C99 C107 H10G 108.9 . .
C108 C107 H10G 108.9 . .
H10F C107 H10G 107.8 . .
C107 C108 H10H 109.5 . .
C107 C108 H10I 109.5 . .
H10H C108 H10I 109.5 . .
C107 C108 H10J 109.5 . .
H10H C108 H10J 109.5 . .
H10I C108 H10J 109.5 . .
C100 C109 C110 113.20(18) . .
C100 C109 H10K 108.9 . .
C110 C109 H10K 108.9 . .
C100 C109 H10L 108.9 . .
C110 C109 H10L 108.9 . .
H10K C109 H10L 107.8 . .
C109 C110 H11A 109.5 . .
C109 C110 H11B 109.5 . .
H11A C110 H11B 109.5 . .
C109 C110 H11C 109.5 . .
H11A C110 H11C 109.5 . .
H11B C110 H11C 109.5 . .
C104 C111 C112 111.51(17) . .
C104 C111 H11D 109.3 . .
C112 C111 H11D 109.3 . .
C104 C111 H11E 109.3 . .
C112 C111 H11E 109.3 . .
H11D C111 H11E 108.0 . .
C111 C112 H11F 109.5 . .
C111 C112 H11G 109.5 . .
H11F C112 H11G 109.5 . .
C111 C112 H11H 109.5 . .
H11F C112 H11H 109.5 . .
H11G C112 H11H 109.5 . .
C118 C113 C114 117.4(17) . .
C118 C113 C119 120.3(8) . .
C114 C113 C119 122.3(17) . .
C113 C114 C115 121.6(14) . .
C113 C114 H114 119.2 . .
C115 C114 H114 119.2 . .
C116 C115 C114 120.3(9) . .
C116 C115 H115 119.8 . .
C114 C115 H115 119.8 . .
C115 C116 C117 118.9(10) . .
C115 C116 H116 120.5 . .
C117 C116 H116 120.5 . .
C116 C117 C118 120.4(8) . .
C116 C117 H117 119.8 . .
C118 C117 H117 119.8 . .
C113 C118 C117 121.4(6) . .
C113 C118 H118 119.3 . .
C117 C118 H118 119.3 . .
C125 C120 C121 120.2 . .
C125 C120 C126 116.3 . .
C121 C120 C126 122.3 . .
C122 C121 C120 120.6 . .
C122 C121 H121 119.2 . .
C120 C121 H121 120.2 . .
C122 C121 H132 133.8 . .
C123 C122 C121 119.2 . .
C123 C122 H122 120.2 . .
C121 C122 H122 120.6 . .
C122 C123 C124 120.2 . .
C122 C123 H123 119.2 . .
C124 C123 H123 120.6 . .
C125 C124 C123 120.5 . .
C125 C124 H124 119.3 . .
C123 C124 H124 120.2 . .
C120 C125 C124 119.2 . .
C120 C125 H125 120.2 . .
C124 C125 H125 120.6 . .
C120 C126 H12A 110.2 . .
C120 C126 H12B 109.1 . .
H12A C126 H12B 109.3 . .
C120 C126 H12C 108.8 . .
C132 C127 C128 119.3 . .
C132 C127 C133 119.9 . .
C128 C127 C133 120.6 . .
C127 C128 C129 120.8 . .
C130 C129 C128 119.9 . .
C129 C130 C131 119.4 . .
C130 C131 C132 120.7 . .
C127 C132 C131 119.9 . .

loop_
_geom_bond_atom_site_label_1
_geom_bond_atom_site_label_2
_geom_bond_distance
_geom_bond_site_symmetry_2
Sm1 C67 2.471(18) .
Sm1 C79 2.477(6) 6_565
Sm1 C68 2.517(6) .
Sm1 C47 2.528(8) .
Sm1 C87 2.539(17) 6_565
Sm2 C16 2.303(7) 6_565
Sm2 C15 2.416(10) 6_565
Sm2 C17 2.511(10) 6_565
Sm2 C5 2.546(9) .
Sm2 C35 2.557(10) 6_565
Sm3 C59 2.361(9) 6_565
Sm3 C80 2.394(7) 6_565
Sm3 C45 2.410(6) .
Sm3 C58 2.483(10) 6_565
Sm3 C46 2.487(9) .
Sm3 C44 2.506(9) .
Sm4 C18 2.422(7) 6_565
Sm4 C17 2.430(10) 6_565
Sm4 C4 2.456(7) .
Sm4 C18 2.482(7) .
Sm5 C37 2.388(12) 6_565
Sm5 C38 2.421(14) 6_565
Sm5 C21 2.432(10) .
Sm5 C20 2.441(18) .
Sm5 C36 2.47(2) 6_565
Sm6 C69 2.451(7) .
Sm6 C85 2.482(5) .
Sm6 C86 2.486(7) 6_565
Sm6 C89 2.625(7) 6_565
Sm6 C69 2.636(7) 6_565
Sm6 C84 2.657(7) .
Sm7 C36 2.35(2) 6_565
Sm7 C35 2.408(11) 6_565
Sm7 C57 2.502(11) 6_565
Sm7 C7 2.517(17) .
Sm7 C34 2.571(8) 6_565
Sm7 C8 2.580(11) .
Sm8 C89 2.383(9) 6_565
Sm8 C88 2.411(16) 6_565
Sm8 C69 2.508(9) .
Sm8 C70 2.531(15) .
Sm8 C71 2.535(10) .
Sm8 C68 2.557(9) .
Sm9 C60 2.331(14) 6_565
Sm9 C59 2.377(17) 6_565
Sm9 C23 2.478(15) .
Sm9 C37 2.517(17) 6_565
Sm9 C58 2.539(17) 6_565
Sm9 C22 2.554(16) .
C1 C6 1.373(12) .
C1 C10 1.435(12) .
C1 C2 1.469(12) .
C2 C3 1.326(14) .
C2 C12 1.367(14) .
C3 C4 1.347(12) .
C3 C15 1.464(15) .
C3 Sm4 2.758(9) 6_565
C3 Sm2 2.839(8) 6_565
C4 C18 1.419(11) .
C4 C5 1.457(11) .
C4 Sm4 2.659(8) 6_565
C4 Sm2 3.052(8) 6_565
C5 C6 1.384(14) .
C5 C20 1.403(13) .
C6 C7 1.432(14) .
C7 C8 1.432(13) .
C7 C22 1.441(12) .
C8 C9 1.373(13) .
C8 C24 1.430(11) .
C9 C27 1.326(14) .
C9 C10 1.514(13) .
C10 C11 1.340(12) .
C11 C29 1.307(13) .
C11 C12 1.473(13) .
C12 C13 1.356(12) .
C13 C14 1.313(16) .
C13 C31 1.437(14) .
C13 Sm2 2.981(13) 6_565
C14 C15 1.446(12) .
C14 C34 1.549(13) .
C14 Sm2 2.640(10) 6_565
C15 C16 1.432(13) .
C15 Sm2 2.416(10) 6_565
C15 Sm4 2.700(11) 6_565
C16 C17 1.416(11) .
C16 C35 1.433(11) .
C16 Sm2 2.302(7) 6_565
C16 Sm4 2.604(9) 6_565
C16 Sm5 2.619(11) 6_565
C16 Sm7 2.798(8) 6_565
C17 C38 1.361(15) .
C17 C18 1.475(14) .
C17 Sm4 2.430(10) 6_565
C17 Sm2 2.511(10) 6_565
C17 Sm5 2.525(13) 6_565
C18 C19 1.392(10) .
C18 Sm4 2.422(7) 6_565
C18 Sm2 2.853(7) 6_565
C19 C40 1.288(13) .
C19 C20 1.496(12) .
C19 Sm4 2.673(8) 6_565
C20 C21 1.345(13) .
C21 C22 1.346(13) .
C21 C42 1.534(14) .
C22 C23 1.524(11) .
C23 C44 1.297(11) .
C23 C24 1.415(11) .
C24 C25 1.432(15) .
C25 C26 1.384(15) .
C25 C46 1.452(14) .
C26 C49 1.415(10) .
C26 C27 1.488(10) .
C27 C28 1.425(10) .
C28 C29 1.331(14) .
C28 C50 1.524(12) .
C29 C30 1.497(14) .
C30 C31 1.363(12) .
C30 C52 1.398(13) .
C31 C32 1.404(12) .
C32 C54 1.466(13) .
C32 C33 1.479(11) .
C33 C34 1.153(13) .
C33 C56 1.426(12) .
C33 Sm7 2.701(11) 6_565
C34 C35 1.451(12) .
C34 Sm7 2.571(8) 6_565
C34 Sm2 2.748(7) 6_565
C35 C36 1.423(14) .
C35 Sm7 2.408(11) 6_565
C35 Sm2 2.557(10) 6_565
C35 Sm5 2.585(13) 6_565
C36 C37 1.391(15) .
C36 C57 1.422(14) .
C36 Sm7 2.35(2) 6_565
C36 Sm5 2.47(2) 6_565
C36 Sm9 2.68(2) 6_565
C36 Sm2 2.96(2) 6_565
C37 C60 1.431(11) .
C37 C38 1.441(10) .
C37 Sm5 2.388(12) 6_565
C37 Sm9 2.517(17) 6_565
C37 Sm7 2.706(10) 6_565
C38 C39 1.438(9) .
C38 Sm5 2.421(14) 6_565
C38 Sm4 2.810(12) 6_565
C38 Sm2 2.912(12) 6_565
C38 Sm9 3.006(18) 6_565
C38 Sm7 3.056(11) 6_565
C39 C40 1.321(19) .
C39 C61 1.572(12) .
C39 Sm5 2.738(10) 6_565
C39 Sm4 2.957(7) 6_565
C39 Sm9 3.067(15) 6_565
C40 C41 1.573(12) .
C40 Sm4 2.869(9) 6_565
C41 C42 1.255(14) .
C41 C63 1.369(9) .
C42 C43 1.346(13) .
C43 C65 1.467(12) .
C43 C44 1.510(10) .
C44 C45 1.414(11) .
C45 C66 1.389(11) .
C45 C46 1.463(13) .
C46 C47 1.450(10) .
C47 C68 1.437(13) .
C47 C48 1.520(13) .
C48 C71 1.393(10) .
C48 C49 1.462(12) .
C49 C50 1.459(9) .
C50 C51 1.384(10) .
C51 C72 1.437(13) .
C51 C52 1.482(12) .
C52 C53 1.481(14) .
C53 C54 1.308(15) .
C53 C74 1.442(15) .
C54 C55 1.465(13) .
C55 C76 1.283(15) .
C55 C56 1.399(12) .
C56 C57 1.446(12) .
C56 Sm7 2.644(10) 6_565
C57 C58 1.394(13) .
C57 Sm7 2.502(11) 6_565
C57 Sm9 2.661(16) 6_565
C57 Sm5 2.950(13) 6_565
C57 Sm3 3.004(9) 6_565
C58 C59 1.377(14) .
C58 C77 1.451(14) .
C58 Sm3 2.483(10) 6_565
C58 Sm9 2.539(17) 6_565
C58 Sm7 2.981(13) 6_565
C59 C60 1.411(12) .
C59 C80 1.455(12) .
C59 Sm3 2.361(9) 6_565
C59 Sm9 2.377(17) 6_565
C60 C61 1.476(8) .
C60 Sm9 2.331(14) 6_565
C60 Sm3 2.781(5) 6_565
C60 Sm5 2.822(10) 6_565
C61 C62 1.351(13) .
C61 Sm9 2.599(17) 6_565
C61 Sm5 2.926(14) 6_565
C61 Sm3 3.061(11) 6_565
C62 C81 1.435(14) .
C62 C63 1.527(8) .
C62 Sm9 2.923(15) 6_565
C62 Sm3 3.022(7) 6_565
C63 C64 1.523(10) .
C64 C65 1.365(13) .
C64 C83 1.434(10) .
C65 C66 1.460(11) .
C66 C67 1.332(13) .
C67 C68 1.470(13) .
C67 C84 1.489(12) .
C68 C69 1.465(9) .
C68 Sm6 3.067(7) 6_565
C69 C70 1.418(14) .
C69 C85 1.455(12) .
C69 Sm6 2.636(7) 6_565
C69 Sm8 3.031(10) 6_565
C70 C71 1.452(11) .
C70 C88 1.516(11) .
C70 Sm6 2.789(15) 6_565
C70 Sm8 2.879(16) 6_565
C71 C72 1.511(10) .
C72 C73 1.548(11) .
C73 C74 1.451(15) .
C73 C88 1.526(13) .
C73 Sm8 2.720(15) 6_565
C74 C75 1.440(13) .
C74 Sm8 2.981(12) 6_565
C75 C90 1.473(12) .
C75 C76 1.494(12) .
C75 Sm8 2.848(13) 6_565
C76 C77 1.446(13) .
C77 C78 1.435(12) .
C77 Sm3 2.59(2) 6_565
C77 Sm1 3.041(19) 6_565
C78 C79 1.430(12) .
C78 C90 1.481(12) .
C78 Sm1 2.614(10) 6_565
C78 Sm3 2.688(10) 6_565
C78 Sm8 3.000(13) 6_565
C79 C80 1.418(9) .
C79 C87 1.463(12) .
C79 Sm1 2.477(6) 6_565
C79 Sm3 2.596(7) 6_565
C80 C81 1.456(11) .
C80 Sm3 2.394(7) 6_565
C80 Sm1 2.760(6) 6_565
C80 Sm9 2.819(16) 6_565
C81 C82 1.547(12) .
C81 Sm3 2.782(15) 6_565
C81 Sm1 2.913(14) 6_565
C82 C83 1.389(16) .
C82 C87 1.486(11) .
C82 Sm1 2.717(6) 6_565
C82 Sm6 3.005(7) 6_565
C83 C84 1.405(13) .
C83 Sm6 2.997(6) 6_565
C84 C85 1.464(10) .
C84 Sm6 2.760(7) 6_565
C85 C86 1.442(16) .
C85 Sm6 2.478(5) 6_565
C85 Sm8 2.901(10) 6_565
C86 C87 1.416(15) .
C86 C89 1.419(15) .
C86 Sm6 2.486(7) 6_565
C86 Sm8 2.592(10) 6_565
C86 Sm1 2.675(7) 6_565
C87 Sm1 2.539(17) 6_565
C87 Sm6 2.883(16) 6_565
C87 Sm8 2.981(19) 6_565
C88 C89 1.458(15) .
C88 Sm8 2.411(16) 6_565
C88 Sm6 2.671(16) 6_565
C89 C90 1.423(13) .
C89 Sm8 2.383(9) 6_565
C89 Sm6 2.625(7) 6_565
C89 Sm1 2.772(6) 6_565
C90 Sm8 2.607(12) 6_565
C90 Sm1 2.765(9) 6_565
Ni1 N3 1.954(2) .
Ni1 N1 1.954(2) .
Ni1 N2 1.9603(17) 6_565
Ni1 N2 1.9604(17) .
N1 C96 1.376(2) .
N1 C96 1.376(2) 6_565
N2 C101 1.375(2) .
N2 C98 1.375(2) .
N3 C103 1.377(2) 6_565
N3 C103 1.377(2) .
C95 C95 1.360(4) 6_565
C95 C96 1.444(2) .
C95 C105 1.495(3) .
C96 C97 1.375(3) .
C97 C98 1.377(2) .
C97 H97 0.9500 .
C98 C99 1.445(3) .
C99 C100 1.363(3) .
C99 C107 1.500(3) .
C100 C101 1.444(3) .
C100 C109 1.500(3) .
C101 C102 1.375(2) .
C102 C103 1.370(3) .
C102 H102 0.9500 .
C103 C104 1.448(2) .
C104 C104 1.351(4) 6_565
C104 C111 1.498(3) .
C105 C106 1.531(3) .
C105 H10A 0.9900 .
C105 H10B 0.9900 .
C106 H10C 0.9800 .
C106 H10D 0.9800 .
C106 H10E 0.9800 .
C107 C108 1.523(3) .
C107 H10F 0.9900 .
C107 H10G 0.9900 .
C108 H10H 0.9800 .
C108 H10I 0.9800 .
C108 H10J 0.9800 .
C109 C110 1.527(3) .
C109 H10K 0.9900 .
C109 H10L 0.9900 .
C110 H11A 0.9800 .
C110 H11B 0.9800 .
C110 H11C 0.9800 .
C111 C112 1.534(3) .
C111 H11D 0.9900 .
C111 H11E 0.9900 .
C112 H11F 0.9800 .
C112 H11G 0.9800 .
C112 H11H 0.9800 .
C113 C118 1.376(9) .
C113 C114 1.38(3) .
C113 C119 1.533(12) .
C114 C115 1.40(5) .
C114 H114 0.9500 .
C115 C116 1.358(16) .
C115 H115 0.9500 .
C116 C117 1.387(13) .
C116 H116 0.9500 .
C117 C118 1.394(10) .
C117 H117 0.9500 .
C118 H118 0.9500 .
C119 H11I 0.9800 .
C119 H11J 0.9800 .
C119 H11K 0.9800 .
C120 C125 1.3768 .
C120 C121 1.3967 .
C120 C126 1.5705 .
C121 C122 1.3826 .
C121 H121 0.9417 .
C121 H132 1.0753 .
C122 C123 1.3783 .
C122 H122 0.9541 .
C123 C124 1.3967 .
C123 H123 0.9453 .
C124 C125 1.3832 .
C124 H124 0.9415 .
C125 H125 0.9545 .
C126 H12A 0.9832 .
C126 H12B 0.9823 .
C126 H12C 0.9780 .
C127 C132 1.3748 .
C127 C128 1.3873 .
C127 C133 1.5619 .
C128 C129 1.3948 .
C128 H128 0.9401 .
C129 C130 1.3753 .
C129 H129 0.9479 .
C130 C131 1.3877 .
C130 H130 0.9530 .
C131 C132 1.3945 .
C131 H131 0.9394 .
C132 H132 0.9487 .
C133 H13A 0.9752 .
C133 H13B 0.9797 .
C133 H13C 0.9807 .
